data_7106028
loop_
_publ_author_name
'Christina Y. Tang'
'Jan Lednik'
'Dragoslav Vidovic'
'Amber L. Thompson'
'Simon Aldridge'

_publ_section_title
;
 Responses to unsaturation in iridium mono(N-heterocyclic carbene)
 complexes: synthesis and oligomerization of [LIr(H)2Cl] and [LIr(H)2]+
;
_journal_name_full Chem.Commun.
_journal_page_first 2523
_journal_paper_doi 10.1039/c0cc05431c
_journal_volume 47
_journal_year 2011
_chemical_formula_moiety 'C33 H43 F Ir N2, C32 H12 B F24'
_chemical_formula_sum 'C65 H55 B F25 Ir N2'
_chemical_formula_weight 1542.15
_chemical_melting_point ?
_space_group_IT_number 61
_symmetry_cell_setting orthorhombic
_symmetry_space_group_name_Hall '-P 2ac 2ab'
_symmetry_space_group_name_H-M 'P b c a'
_atom_sites_solution_hydrogens geom
_atom_sites_solution_primary direct
_audit_creation_date 10-11-02
_audit_creation_method CRYSTALS_ver_14.03
_cell_angle_alpha 90
_cell_angle_beta 90
_cell_angle_gamma 90
_cell_formula_units_Z 16
_cell_length_a 18.75620(10)
_cell_length_b 25.43320(10)
_cell_length_c 53.9834(3)
_cell_measurement_reflns_used 26847
_cell_measurement_temperature 150
_cell_measurement_theta_max 27
_cell_measurement_theta_min 5
_cell_volume 25751.7(2)
_computing_cell_refinement 'DENZO/SCALEPACK (Otwinowski & Minor, 1997)'
_computing_data_collection 'COLLECT (Nonius, 2001).'
_computing_data_reduction 'DENZO/SCALEPACK (Otwinowski & Minor, 1997)'
_computing_molecular_graphics 'CAMERON (Watkin et al., 1996)'
_computing_publication_material 'CRYSTALS (Betteridge et al., 2003)'
_computing_structure_refinement 'CRYSTALS (Betteridge et al., 2003)'
_computing_structure_solution 'USER DEFINED STRUCTURE SOLUTION'
_diffrn_ambient_temperature 150
_diffrn_measured_fraction_theta_full 0.958
_diffrn_measured_fraction_theta_max 0.955
_diffrn_measurement_device Area
_diffrn_measurement_device_type 'Nonius KappaCCD'
_diffrn_measurement_method \w
_diffrn_radiation_monochromator graphite
_diffrn_radiation_type 'Mo K\a'
_diffrn_radiation_wavelength 0.71073
_diffrn_reflns_av_R_equivalents 0.037
_diffrn_reflns_limit_h_max 24
_diffrn_reflns_limit_h_min -24
_diffrn_reflns_limit_k_max 32
_diffrn_reflns_limit_k_min -32
_diffrn_reflns_limit_l_max 70
_diffrn_reflns_limit_l_min -70
_diffrn_reflns_number 135985
_diffrn_reflns_theta_full 25.010
_diffrn_reflns_theta_max 27.484
_diffrn_reflns_theta_min 5.104
_diffrn_standards_number 0
_exptl_absorpt_coefficient_mu 2.188
_exptl_absorpt_correction_T_max 0.79
_exptl_absorpt_correction_T_min 0.67
_exptl_absorpt_correction_type multi-scan
_exptl_absorpt_process_details 'DENZO/SCALEPACK (Otwinowski & Minor, 1997)'
_exptl_crystal_colour colorless
_exptl_crystal_density_diffrn 1.591
_exptl_crystal_density_method 'not measured'
_exptl_crystal_description block
_exptl_crystal_F_000 12256
_exptl_crystal_size_max 0.250
_exptl_crystal_size_mid 0.210
_exptl_crystal_size_min 0.110
_refine_diff_density_max 3.61
_refine_diff_density_min -3.50
_refine_ls_extinction_method None
_refine_ls_goodness_of_fit_ref 0.9412
_refine_ls_hydrogen_treatment none
_refine_ls_matrix_type full
_refine_ls_number_parameters 2075
_refine_ls_number_reflns 28196
_refine_ls_number_restraints 2140
_refine_ls_R_factor_all 0.1052
_refine_ls_R_factor_gt 0.0659
_refine_ls_shift/su_max 0.0477654
_refine_ls_shift/su_mean 4.1479988
_refine_ls_structure_factor_coef Fsqd
_refine_ls_weighting_details
;
Method= Modified Sheldrick
w=1/[\s^2^(F^2^) + ( 0.07P)^2^ +*****P]
,where P=(max(Fo^2^,0) + 2Fc^2^)/3
;
_refine_ls_weighting_scheme calc
_refine_ls_wR_factor_all 0.1733
_refine_ls_wR_factor_gt 0.1526
_refine_ls_wR_factor_ref 0.1733
_reflns_limit_h_max 24
_reflns_limit_h_min 0
_reflns_limit_k_max 32
_reflns_limit_k_min 0
_reflns_limit_l_max 70
_reflns_limit_l_min 0
_reflns_number_gt 18631
_reflns_number_total 28197
_reflns_threshold_expression I>2.0\s(I)
_oxford_diffrn_Wilson_B_factor 2.93
_oxford_diffrn_Wilson_scale 363.67
_oxford_refine_ls_r_factor_ref 0.1052
_oxford_refine_ls_scale 0.054083(6)
_oxford_reflns_number_all 28197
_oxford_reflns_threshold_expression_ref I>-3.0\s(I)
_oxford_structure_analysis_title 139ct10
_cod_data_source_file C0CC05431C.TXT
_cod_data_source_block 5
_cod_depositor_comments
;
The following automatic conversions were performed:

'_chemical_melting_point' value 'not important' was changed to '?' -
the value is undefined or not given.

Automatic conversion script
Id: cif_fix_values 1646 2011-03-28 12:23:43Z adriana 
;
_cod_original_sg_symbol_H-M 'P b c a '
_cod_original_formula_sum 'C65 H55 B1 F25 Ir1 N2'
_cod_database_code 7106028

loop_
_symmetry_equiv_pos_as_xyz
x,y,z
-x,-y,-z
x,-y+1/2,z+1/2
-x,y+1/2,-z+1/2
-x+1/2,-y,z+1/2
x+1/2,y,-z+1/2
x+1/2,-y+1/2,-z
-x+1/2,y+1/2,z

loop_
_atom_site_label
_atom_site_type_symbol
_atom_site_fract_x
_atom_site_fract_y
_atom_site_fract_z
_atom_site_U_iso_or_equiv
_atom_site_occupancy
_atom_site_adp_type
_atom_site_refinement_flags_posn
_atom_site_refinement_flags_adp
_atom_site_refinement_flags_occupancy
_atom_site_disorder_assembly
_atom_site_disorder_group
_oxford_atom_site_special_shape
_atom_site_attached_hydrogens
Ir1 Ir 0.351764(15) 0.018786(10) 0.555382(6) 0.0492 1.0000 Uani . . . . . . .
C2 C 0.2771(3) 0.0582(2) 0.53652(11) 0.0272 1.0000 Uani . . . . . . .
N3 N 0.2734(2) 0.11127(18) 0.53355(9) 0.0287 1.0000 Uani . . . . . . .
C4 C 0.2112(3) 0.1250(3) 0.52139(13) 0.0390 1.0000 Uani . . . . . . .
C5 C 0.1749(3) 0.0810(2) 0.51702(13) 0.0388 1.0000 Uani . . . . . . .
N6 N 0.2158(2) 0.03991(18) 0.52604(9) 0.0280 1.0000 Uani . . . . . . .
C7 C 0.1948(3) -0.0153(2) 0.52533(12) 0.0305 1.0000 Uani . . . . . . .
C8 C 0.1618(3) -0.0365(3) 0.54604(12) 0.0355 1.0000 Uani . . . . . . .
C9 C 0.1398(4) -0.0022(3) 0.56821(13) 0.0447 1.0000 Uani . . . . . . .
C10 C 0.1488(7) -0.0295(5) 0.59289(18) 0.1050 1.0000 Uani . . . . . . .
C11 C 0.0631(5) 0.0158(4) 0.56482(19) 0.0807 1.0000 Uani . . . . . . .
C12 C 0.1447(3) -0.0898(3) 0.54536(14) 0.0423 1.0000 Uani . . . . . . .
C13 C 0.1588(4) -0.1191(3) 0.52463(15) 0.0469 1.0000 Uani . . . . . . .
C14 C 0.1899(4) -0.0970(3) 0.50414(14) 0.0428 1.0000 Uani . . . . . . .
C15 C 0.2087(3) -0.0436(3) 0.50387(12) 0.0360 1.0000 Uani . . . . . . .
C16 C 0.2395(4) -0.0186(3) 0.48059(13) 0.0456 1.0000 Uani . . . . . . .
C17 C 0.2871(5) -0.0548(4) 0.46547(17) 0.0751 1.0000 Uani . . . . . . .
C18 C 0.1763(6) -0.0005(4) 0.46382(16) 0.0749 1.0000 Uani . . . . . . .
C19 C 0.3267(3) 0.1489(2) 0.54144(12) 0.0309 1.0000 Uani . . . . . . .
C20 C 0.3822(3) 0.1610(2) 0.52479(9) 0.0412 1.0000 Uani D . . . . . .
C24 C 0.4333(4) 0.1968(3) 0.53292(16) 0.0595 1.0000 Uani . . . . . . .
C25 C 0.4285(5) 0.2190(4) 0.55635(17) 0.0734 1.0000 Uani . . . . . . .
C26 C 0.3729(5) 0.2069(3) 0.57168(16) 0.0623 1.0000 Uani . . . . . . .
C27 C 0.3199(4) 0.1715(3) 0.56473(13) 0.0414 1.0000 Uani . . . . . . .
C28 C 0.2573(4) 0.1603(3) 0.58151(13) 0.0477 1.0000 Uani . . . . . . .
C29 C 0.2067(6) 0.2077(5) 0.5816(2) 0.1090 1.0000 Uani . . . . . . .
C30 C 0.2793(5) 0.1471(4) 0.60796(15) 0.0726 1.0000 Uani . . . . . . .
Ir37 Ir 0.141893(14) 0.481678(11) 0.757954(5) 0.0391 1.0000 Uani . . . . . . .
C38 C 0.0789(3) 0.5058(2) 0.78606(10) 0.0239 1.0000 Uani . . . . . . .
N39 N 0.1019(2) 0.52050(17) 0.80900(8) 0.0228 1.0000 Uani . . . . . . .
C40 C 0.0443(3) 0.5334(2) 0.82443(12) 0.0300 1.0000 Uani . . . . . . .
C41 C -0.0144(3) 0.5263(2) 0.81049(11) 0.0311 1.0000 Uani . . . . . . .
N42 N 0.0069(2) 0.50985(17) 0.78731(9) 0.0256 1.0000 Uani . . . . . . .
C43 C -0.0422(3) 0.4921(2) 0.76835(11) 0.0302 1.0000 Uani . . . . . . .
C44 C -0.0720(3) 0.5288(3) 0.75214(13) 0.0398 1.0000 Uani . . . . . . .
C45 C -0.0582(4) 0.5876(3) 0.75464(15) 0.0492 1.0000 Uani . . . . . . .
C46 C -0.0574(5) 0.6167(3) 0.72966(17) 0.0645 1.0000 Uani . . . . . . .
C47 C -0.1160(5) 0.6127(3) 0.77182(17) 0.0679 1.0000 Uani . . . . . . .
C48 C -0.1160(4) 0.5088(3) 0.73341(16) 0.0559 1.0000 Uani . . . . . . .
C49 C -0.1299(4) 0.4563(3) 0.73157(15) 0.0519 1.0000 Uani . . . . . . .
C50 C -0.1021(4) 0.4212(3) 0.74842(14) 0.0454 1.0000 Uani . . . . . . .
C51 C -0.0576(3) 0.4379(2) 0.76741(10) 0.0328 1.0000 Uani D . . . . . .
C55 C 0.1748(3) 0.5233(2) 0.81767(11) 0.0264 1.0000 Uani . . . . . . .
C56 C 0.2041(3) 0.4788(2) 0.82896(12) 0.0324 1.0000 Uani . . . . . . .
C57 C 0.2743(4) 0.4841(3) 0.83789(14) 0.0460 1.0000 Uani . . . . . . .
C58 C 0.3105(3) 0.5306(3) 0.83617(15) 0.0510 1.0000 Uani . . . . . . .
C59 C 0.2799(3) 0.5740(3) 0.82501(14) 0.0427 1.0000 Uani . . . . . . .
C60 C 0.2104(3) 0.5719(2) 0.81561(11) 0.0316 1.0000 Uani . . . . . . .
C61 C 0.1772(4) 0.6194(2) 0.80369(14) 0.0435 1.0000 Uani . . . . . . .
C62 C 0.1714(5) 0.6640(3) 0.82263(17) 0.0628 1.0000 Uani . . . . . . .
C63 C 0.2184(5) 0.6372(3) 0.78093(17) 0.0685 1.0000 Uani . . . . . . .
C64 C 0.1644(4) 0.4277(2) 0.83141(13) 0.0390 1.0000 Uani . . . . . . .
C65 C 0.2085(5) 0.3806(3) 0.82311(18) 0.0687 1.0000 Uani . . . . . . .
C66 C 0.1389(6) 0.4194(4) 0.85840(16) 0.0728 1.0000 Uani . . . . . . .
C67 C 0.1891(6) 0.4403(4) 0.72567(15) 0.0726 1.0000 Uani D . . . . . .
C68 C 0.2177(6) 0.4878(4) 0.72626(15) 0.0703 1.0000 Uani D . . . . . .
C69 C 0.1756(6) 0.5315(4) 0.72521(16) 0.0719 1.0000 Uani D . . . . . .
C70 C 0.1048(6) 0.5278(4) 0.72338(15) 0.0712 1.0000 Uani D . . . . . .
C71 C 0.0721(6) 0.4788(4) 0.72244(14) 0.0739 1.0000 Uani D . . . . . .
C72 C 0.1152(6) 0.4348(4) 0.72351(15) 0.0765 1.0000 Uani D . . . . . .
F75 F 0.01093(19) 0.36070(14) 0.58867(7) 0.0405 1.0000 Uani . . . . . . .
C76 C 0.0269(3) 0.3105(2) 0.58348(12) 0.0344 1.0000 Uani . . . . . . .
F77 F -0.0318(2) 0.28960(17) 0.57379(8) 0.0608 1.0000 Uani . . . . . . .
F78 F 0.0761(2) 0.31266(18) 0.56584(7) 0.0551 1.0000 Uani . . . . . . .
C79 C 0.0528(3) 0.2815(2) 0.60602(10) 0.0247 1.0000 Uani . . . . . . .
C80 C 0.0983(3) 0.3072(2) 0.62241(10) 0.0224 1.0000 Uani . . . . . . .
C81 C 0.1255(3) 0.2824(2) 0.64355(10) 0.0230 1.0000 Uani . . . . . . .
C82 C 0.1080(3) 0.2293(2) 0.64624(10) 0.0247 1.0000 Uani . . . . . . .
C83 C 0.0627(3) 0.2037(2) 0.62994(12) 0.0306 1.0000 Uani . . . . . . .
C84 C 0.0339(3) 0.2292(2) 0.60960(11) 0.0277 1.0000 Uani . . . . . . .
C85 C 0.0461(2) 0.14669(12) 0.63314(9) 0.0588 1.0000 Uani D . . . . . .
B89 B 0.1793(3) 0.3110(2) 0.66362(12) 0.0227 1.0000 Uani . . . . . . .
C90 C 0.1733(3) 0.3757(2) 0.66154(10) 0.0224 1.0000 Uani . . . . . . .
C91 C 0.1063(3) 0.3996(2) 0.66076(10) 0.0244 1.0000 Uani . . . . . . .
C92 C 0.0974(3) 0.4540(2) 0.65958(10) 0.0264 1.0000 Uani . . . . . . .
C93 C 0.1559(3) 0.4876(2) 0.65898(10) 0.0283 1.0000 Uani . . . . . . .
C94 C 0.2226(3) 0.4648(2) 0.66018(11) 0.0289 1.0000 Uani . . . . . . .
C95 C 0.2313(3) 0.4107(2) 0.66180(11) 0.0280 1.0000 Uani . . . . . . .
C96 C 0.28573(16) 0.50057(15) 0.65985(8) 0.0506 1.0000 Uani D . . . . . .
C100 C 0.0229(3) 0.4760(2) 0.65814(14) 0.0382 1.0000 Uani . . . . . . .
F101 F 0.0205(2) 0.52739(14) 0.66304(10) 0.0627 1.0000 Uani . . . . . . .
F102 F -0.02224(19) 0.45303(16) 0.67367(8) 0.0519 1.0000 Uani . . . . . . .
F103 F -0.0054(2) 0.46944(18) 0.63547(8) 0.0594 1.0000 Uani . . . . . . .
C104 C 0.2589(3) 0.2873(2) 0.65795(10) 0.0224 1.0000 Uani . . . . . . .
C105 C 0.2812(3) 0.2406(2) 0.66935(11) 0.0260 1.0000 Uani . . . . . . .
C106 C 0.3464(3) 0.2170(2) 0.66408(11) 0.0270 1.0000 Uani . . . . . . .
C107 C 0.3937(3) 0.2397(2) 0.64793(11) 0.0307 1.0000 Uani . . . . . . .
C108 C 0.3729(3) 0.2859(2) 0.63609(11) 0.0268 1.0000 Uani . . . . . . .
C109 C 0.3067(3) 0.3081(2) 0.64065(10) 0.0252 1.0000 Uani . . . . . . .
C110 C 0.4233(3) 0.3138(3) 0.61900(13) 0.0376 1.0000 Uani . . . . . . .
F111 F 0.4784(2) 0.28401(17) 0.61218(8) 0.0539 1.0000 Uani . . . . . . .
F112 F 0.3912(2) 0.32908(16) 0.59801(8) 0.0515 1.0000 Uani . . . . . . .
F113 F 0.4501(3) 0.35740(18) 0.62920(9) 0.0686 1.0000 Uani . . . . . . .
C114 C 0.3643(2) 0.16659(13) 0.67697(8) 0.0554 1.0000 Uani D . . . . . .
C118 C 0.1555(3) 0.2960(2) 0.69211(10) 0.0223 1.0000 Uani . . . . . . .
C119 C 0.2040(3) 0.2993(2) 0.71170(11) 0.0240 1.0000 Uani . . . . . . .
C120 C 0.1861(3) 0.2860(2) 0.73589(10) 0.0229 1.0000 Uani . . . . . . .
C121 C 0.1182(3) 0.2694(2) 0.74167(11) 0.0290 1.0000 Uani . . . . . . .
C122 C 0.0685(3) 0.2672(2) 0.72290(11) 0.0287 1.0000 Uani . . . . . . .
C123 C 0.0865(3) 0.2806(2) 0.69859(11) 0.0272 1.0000 Uani . . . . . . .
C124 C -0.0076(4) 0.2492(3) 0.72733(14) 0.0487 1.0000 Uani . . . . . . .
F125 F -0.05487(19) 0.2848(2) 0.72119(8) 0.0646 1.0000 Uani . . . . . . .
F126 F -0.0229(2) 0.2053(2) 0.71464(9) 0.0733 1.0000 Uani . . . . . . .
F127 F -0.0191(2) 0.23771(19) 0.75152(8) 0.0583 1.0000 Uani . . . . . . .
C128 C 0.2428(3) 0.2903(3) 0.75533(11) 0.0346 1.0000 Uani . . . . . . .
F129 F 0.2243(2) 0.26994(19) 0.77691(7) 0.0612 1.0000 Uani . . . . . . .
F130 F 0.2602(3) 0.34081(17) 0.75977(8) 0.0670 1.0000 Uani . . . . . . .
F131 F 0.3033(2) 0.2679(2) 0.74876(8) 0.0718 1.0000 Uani . . . . . . .
F132 F 0.93605(19) 0.26287(16) 0.65875(7) 0.0470 1.0000 Uani . . . . . . .
C133 C 0.8945(3) 0.3058(2) 0.65875(12) 0.0327 1.0000 Uani . . . . . . .
F134 F 0.84501(19) 0.29675(15) 0.67601(7) 0.0421 1.0000 Uani . . . . . . .
F135 F 0.9347(2) 0.34541(17) 0.66697(8) 0.0633 1.0000 Uani . . . . . . .
C136 C 0.8614(3) 0.3164(2) 0.63382(11) 0.0264 1.0000 Uani . . . . . . .
C137 C 0.8688(3) 0.3653(2) 0.62267(11) 0.0301 1.0000 Uani . . . . . . .
C138 C 0.8362(3) 0.3733(2) 0.60020(12) 0.0295 1.0000 Uani . . . . . . .
C139 C 0.7957(3) 0.3341(2) 0.58917(11) 0.0290 1.0000 Uani . . . . . . .
C140 C 0.7876(3) 0.2844(2) 0.59985(10) 0.0226 1.0000 Uani . . . . . . .
C141 C 0.8228(3) 0.2767(2) 0.62234(11) 0.0244 1.0000 Uani . . . . . . .
B142 B 0.7425(3) 0.2366(2) 0.58685(12) 0.0248 1.0000 Uani . . . . . . .
C143 C 0.8011(3) 0.1902(2) 0.58068(10) 0.0234 1.0000 Uani . . . . . . .
C144 C 0.8540(3) 0.1976(2) 0.56239(10) 0.0238 1.0000 Uani . . . . . . .
C145 C 0.9058(3) 0.1601(2) 0.55763(11) 0.0289 1.0000 Uani . . . . . . .
C146 C 0.9086(3) 0.1138(2) 0.57111(11) 0.0292 1.0000 Uani . . . . . . .
C147 C 0.8576(3) 0.1056(2) 0.58918(11) 0.0280 1.0000 Uani . . . . . . .
C148 C 0.8054(3) 0.1431(2) 0.59387(10) 0.0253 1.0000 Uani . . . . . . .
C149 C 0.8579(2) 0.05662(13) 0.60416(7) 0.0407 1.0000 Uani D . . . . . .
C153 C 0.9619(3) 0.1694(3) 0.53812(13) 0.0398 1.0000 Uani . . . . . . .
F154 F 1.0237(2) 0.1836(2) 0.54780(9) 0.0808 1.0000 Uani . . . . . . .
F155 F 0.9772(3) 0.12545(19) 0.52552(9) 0.0687 1.0000 Uani . . . . . . .
F156 F 0.9437(3) 0.2041(2) 0.52146(10) 0.0890 1.0000 Uani . . . . . . .
C157 C 0.6979(3) 0.2559(2) 0.56233(11) 0.0271 1.0000 Uani . . . . . . .
C158 C 0.6503(3) 0.2980(2) 0.56478(11) 0.0291 1.0000 Uani . . . . . . .
C159 C 0.6078(3) 0.3144(2) 0.54524(12) 0.0313 1.0000 Uani . . . . . . .
C160 C 0.6100(3) 0.2893(2) 0.52263(12) 0.0333 1.0000 Uani . . . . . . .
C161 C 0.6555(3) 0.2472(2) 0.52006(11) 0.0316 1.0000 Uani . . . . . . .
C162 C 0.6990(3) 0.2310(2) 0.53964(11) 0.0287 1.0000 Uani . . . . . . .
C163 C 0.6609(2) 0.21931(15) 0.49595(6) 0.0527 1.0000 Uani D . . . . . .
C167 C 0.5593(2) 0.36006(14) 0.54923(8) 0.0551 1.0000 Uani D . . . . . .
C171 C 0.6802(3) 0.2126(2) 0.60527(11) 0.0248 1.0000 Uani . . . . . . .
C172 C 0.6648(3) 0.2300(2) 0.62941(11) 0.0266 1.0000 Uani . . . . . . .
C173 C 0.6117(3) 0.2063(2) 0.64373(10) 0.0266 1.0000 Uani . . . . . . .
C174 C 0.5711(3) 0.1654(2) 0.63448(11) 0.0293 1.0000 Uani . . . . . . .
C175 C 0.5841(3) 0.1484(2) 0.61077(11) 0.0281 1.0000 Uani . . . . . . .
C176 C 0.6374(3) 0.1714(2) 0.59648(11) 0.0275 1.0000 Uani . . . . . . .
C177 C 0.5415(2) 0.10457(15) 0.60029(8) 0.0535 1.0000 Uani D . . . . . .
C181 C 0.5971(2) 0.22802(16) 0.66871(6) 0.0493 1.0000 Uani D . . . . . .
C185 C 0.8436(3) 0.42547(13) 0.58763(9) 0.0576 1.0000 Uani D . . . . . .
F74 F 0.2139(8) 0.5754(5) 0.7227(2) 0.0970 0.460(11) Uani D . P 6 1 . .
F73 F 0.0667(7) 0.3957(5) 0.7182(2) 0.1015 0.540(11) Uani D . P 6 2 . .
C200 C 0.3762(4) -0.0587(3) 0.57198(16) 0.0927 0.602(13) Uani D . P 1 1 . .
C201 C 0.4349(5) -0.0262(3) 0.57399(19) 0.0842 0.602(13) Uani D . P 1 1 . .
C202 C 0.4640(4) -0.0064(3) 0.5533(2) 0.0806 0.602(13) Uani D . P 1 1 . .
C203 C 0.4343(5) -0.0190(4) 0.53075(19) 0.0818 0.602(13) Uani D . P 1 1 . .
C204 C 0.3754(5) -0.0510(4) 0.52881(17) 0.0759 0.602(13) Uani D . P 1 1 . .
C205 C 0.3460(4) -0.0707(3) 0.54964(19) 0.0799 0.602(13) Uani D . P 1 1 . .
F206 F 0.3466(5) -0.0780(3) 0.59272(19) 0.1217 0.602(13) Uani D . P 1 1 . .
C210 C 0.3353(6) -0.0670(4) 0.5702(3) 0.0772 0.398(13) Uani D . P 1 2 . .
C211 C 0.3861(7) -0.0423(4) 0.5847(2) 0.0784 0.398(13) Uani D . P 1 2 . .
C212 C 0.4448(6) -0.0226(4) 0.5736(2) 0.0790 0.398(13) Uani D . P 1 2 . .
C213 C 0.4523(5) -0.0279(4) 0.5485(2) 0.0878 0.398(13) Uani D . P 1 2 . .
C214 C 0.4014(6) -0.0521(4) 0.5341(2) 0.0824 0.398(13) Uani D . P 1 2 . .
C215 C 0.3425(6) -0.0717(4) 0.5450(3) 0.0754 0.398(13) Uani D . P 1 2 . .
F216 F 0.5109(6) -0.0088(4) 0.5376(3) 0.1078 0.398(13) Uani D . P 1 2 . .
F220 F 0.7903(4) 0.4582(3) 0.5909(2) 0.0670 0.423(7) Uani D . P 2 1 . .
F221 F 0.8515(6) 0.4214(3) 0.56302(13) 0.0685 0.423(7) Uani D . P 2 1 . .
F222 F 0.9018(5) 0.4514(3) 0.59558(19) 0.0651 0.423(7) Uani D . P 2 1 . .
F225 F 0.7863(3) 0.4374(3) 0.57394(16) 0.0670 0.577(7) Uani D . P 2 2 . .
F226 F 0.8984(4) 0.4293(3) 0.57241(15) 0.0696 0.577(7) Uani D . P 2 2 . .
F227 F 0.8509(5) 0.4655(2) 0.60359(13) 0.0739 0.577(7) Uani D . P 2 2 . .
F230 F 0.5376(4) 0.3826(3) 0.52812(10) 0.0548 0.662(12) Uani D . P 2 3 . .
F231 F 0.5911(4) 0.3988(3) 0.56224(16) 0.0674 0.662(12) Uani D . P 2 3 . .
F232 F 0.4999(3) 0.3490(3) 0.56162(17) 0.0680 0.662(12) Uani D . P 2 3 . .
F235 F 0.5620(7) 0.3973(4) 0.5319(2) 0.0537 0.338(12) Uani D . P 2 4 . .
F236 F 0.5603(8) 0.3855(5) 0.57071(17) 0.0642 0.338(12) Uani D . P 2 4 . .
F237 F 0.4932(4) 0.3393(4) 0.5475(3) 0.0628 0.338(12) Uani D . P 2 4 . .
F240 F -0.0208(4) 0.1402(3) 0.6413(2) 0.0749 0.539(13) Uani D . P 2 5 . .
F241 F 0.0872(5) 0.1209(3) 0.64928(18) 0.0592 0.539(13) Uani D . P 2 5 . .
F242 F 0.0499(7) 0.1191(3) 0.61212(12) 0.0682 0.539(13) Uani D . P 2 5 . .
F245 F -0.0213(4) 0.1337(4) 0.6282(2) 0.0612 0.461(13) Uani D . P 2 6 . .
F246 F 0.0574(7) 0.1309(4) 0.65648(14) 0.0695 0.461(13) Uani D . P 2 6 . .
F247 F 0.0859(6) 0.1149(3) 0.6191(2) 0.0714 0.461(13) Uani D . P 2 6 . .
F250 F 0.3479(3) 0.4762(3) 0.65580(19) 0.0415 0.64(2) Uani D . P 3 1 . .
F251 F 0.2959(5) 0.5296(5) 0.68021(17) 0.0667 0.64(2) Uani D . P 3 1 . .
F252 F 0.2789(4) 0.5355(4) 0.6411(2) 0.0596 0.64(2) Uani D . P 3 1 . .
F255 F 0.3434(6) 0.4792(6) 0.6492(3) 0.0475 0.36(2) Uani D . P 3 2 . .
F256 F 0.3034(8) 0.5074(8) 0.68385(14) 0.0553 0.36(2) Uani D . P 3 2 . .
F257 F 0.2809(8) 0.5487(4) 0.6504(4) 0.0555 0.36(2) Uani D . P 3 2 . .
F260 F 0.8419(7) 0.0677(4) 0.62784(12) 0.0372 0.46(2) Uani D . P 3 3 . .
F261 F 0.9235(4) 0.0346(5) 0.6048(2) 0.0497 0.46(2) Uani D . P 3 3 . .
F262 F 0.8139(7) 0.0180(4) 0.59775(19) 0.0459 0.46(2) Uani D . P 3 3 . .
F265 F 0.8668(6) 0.0622(4) 0.62849(11) 0.0431 0.54(2) Uani D . P 3 4 . .
F266 F 0.9062(6) 0.0205(4) 0.5972(2) 0.0598 0.54(2) Uani D . P 3 4 . .
F267 F 0.7939(4) 0.0329(4) 0.60147(19) 0.0430 0.54(2) Uani D . P 3 4 . .
F270 F 0.4823(5) 0.0932(5) 0.6132(2) 0.0562 0.444(17) Uani D . P 3 5 . .
F271 F 0.5769(5) 0.0592(3) 0.5983(3) 0.0612 0.444(17) Uani D . P 3 5 . .
F272 F 0.5190(8) 0.1156(5) 0.57734(16) 0.0590 0.444(17) Uani D . P 3 5 . .
F275 F 0.4717(3) 0.1091(4) 0.6051(2) 0.0604 0.556(17) Uani D . P 3 6 . .
F276 F 0.5608(6) 0.0582(3) 0.6099(2) 0.0628 0.556(17) Uani D . P 3 6 . .
F277 F 0.5461(6) 0.0985(4) 0.57577(11) 0.0611 0.556(17) Uani D . P 3 6 . .
F280 F 0.6647(10) 0.1669(2) 0.4991(2) 0.0525 0.40(3) Uani D . P 4 1 . .
F281 F 0.7159(8) 0.2316(6) 0.4813(3) 0.0585 0.40(3) Uani D . P 4 1 . .
F282 F 0.6023(7) 0.2274(7) 0.4821(3) 0.0591 0.40(3) Uani D . P 4 1 . .
F285 F 0.6394(7) 0.1691(3) 0.49673(19) 0.0564 0.60(3) Uani D . P 4 2 . .
F286 F 0.7289(3) 0.2177(5) 0.4879(2) 0.0576 0.60(3) Uani D . P 4 2 . .
F287 F 0.6236(8) 0.2414(4) 0.47741(15) 0.0632 0.60(3) Uani D . P 4 2 . .
F290 F 0.5756(7) 0.2783(3) 0.66742(16) 0.0540 0.58(2) Uani D . P 4 3 . .
F291 F 0.6527(4) 0.2281(5) 0.68421(17) 0.0563 0.58(2) Uani D . P 4 3 . .
F292 F 0.5446(6) 0.2024(4) 0.68087(16) 0.0533 0.58(2) Uani D . P 4 3 . .
F295 F 0.5521(6) 0.2684(4) 0.6706(2) 0.0485 0.42(2) Uani D . P 4 4 . .
F296 F 0.6588(4) 0.2451(6) 0.6786(2) 0.0477 0.42(2) Uani D . P 4 4 . .
F297 F 0.5725(10) 0.1916(4) 0.68453(18) 0.0613 0.42(2) Uani D . P 4 4 . .
F300 F 0.3087(4) 0.1363(4) 0.6835(3) 0.0614 0.57(2) Uani D . P 4 5 . .
F301 F 0.4018(7) 0.1738(3) 0.69782(18) 0.0665 0.57(2) Uani D . P 4 5 . .
F302 F 0.4054(6) 0.1359(4) 0.66249(19) 0.0614 0.57(2) Uani D . P 4 5 . .
F305 F 0.3124(6) 0.1311(4) 0.6731(3) 0.0580 0.43(2) Uani D . P 4 6 . .
F306 F 0.3696(10) 0.1710(4) 0.70164(12) 0.0608 0.43(2) Uani D . P 4 6 . .
F307 F 0.4247(5) 0.1429(5) 0.6697(3) 0.0574 0.43(2) Uani D . P 4 6 . .
C310 C 0.3843(5) 0.1366(4) 0.49899(14) 0.0470 0.45(4) Uani D . P 5 1 . .
C311 C 0.3671(15) 0.1778(7) 0.47925(17) 0.0510 0.45(4) Uani D . P 5 1 . .
C312 C 0.4566(9) 0.1106(10) 0.4942(3) 0.0562 0.45(4) Uani D . P 5 1 . .
C315 C 0.3851(4) 0.1384(3) 0.49864(12) 0.0455 0.55(4) Uani D . P 5 2 . .
C316 C 0.3395(10) 0.1711(7) 0.48097(17) 0.0520 0.55(4) Uani D . P 5 2 . .
C317 C 0.4625(6) 0.1347(10) 0.4896(2) 0.0518 0.55(4) Uani D . P 5 2 . .
C320 C -0.0298(4) 0.3993(3) 0.78677(14) 0.0366 0.46(3) Uani D . P 5 3 . .
C321 C -0.0002(13) 0.3497(5) 0.7743(3) 0.0411 0.46(3) Uani D . P 5 3 . .
C322 C -0.0880(10) 0.3859(7) 0.8055(3) 0.0424 0.46(3) Uani D . P 5 3 . .
C325 C -0.0338(4) 0.4001(3) 0.78781(12) 0.0409 0.54(3) Uani D . P 5 4 . .
C326 C 0.0248(9) 0.3632(6) 0.7783(3) 0.0452 0.54(3) Uani D . P 5 4 . .
C327 C -0.0974(6) 0.3692(7) 0.7979(4) 0.0500 0.54(3) Uani D . P 5 4 . .
H41 H 0.1984 0.1599 0.5171 0.0486 1.0000 Uiso R . . . . . .
H51 H 0.1307 0.0784 0.5090 0.0520 1.0000 Uiso R . . . . . .
H91 H 0.1703 0.0300 0.5691 0.0572 1.0000 Uiso R . . . . . .
H101 H 0.1341 -0.0073 0.6065 0.1671 1.0000 Uiso R . . . . . .
H102 H 0.1976 -0.0402 0.5953 0.1669 1.0000 Uiso R . . . . . .
H103 H 0.1192 -0.0601 0.5918 0.1671 1.0000 Uiso R . . . . . .
H111 H 0.0505 0.0417 0.5771 0.1280 1.0000 Uiso R . . . . . .
H112 H 0.0326 -0.0138 0.5666 0.1283 1.0000 Uiso R . . . . . .
H113 H 0.0563 0.0307 0.5487 0.1280 1.0000 Uiso R . . . . . .
H121 H 0.1248 -0.1044 0.5592 0.0490 1.0000 Uiso R . . . . . .
H131 H 0.1475 -0.1550 0.5245 0.0588 1.0000 Uiso R . . . . . .
H141 H 0.1981 -0.1182 0.4900 0.0498 1.0000 Uiso R . . . . . .
H161 H 0.2669 0.0125 0.4842 0.0560 1.0000 Uiso R . . . . . .
H171 H 0.3211 -0.0350 0.4561 0.1240 1.0000 Uiso R . . . . . .
H172 H 0.3122 -0.0790 0.4759 0.1240 1.0000 Uiso R . . . . . .
H173 H 0.2565 -0.0744 0.4540 0.1241 1.0000 Uiso R . . . . . .
H181 H 0.1930 0.0215 0.4503 0.1193 1.0000 Uiso R . . . . . .
H183 H 0.1430 0.0188 0.4736 0.1192 1.0000 Uiso R . . . . . .
H182 H 0.1525 -0.0304 0.4569 0.1188 1.0000 Uiso R . . . . . .
H241 H 0.4700 0.2068 0.5227 0.0745 1.0000 Uiso R . . . . . .
H251 H 0.4635 0.2418 0.5615 0.0886 1.0000 Uiso R . . . . . .
H261 H 0.3697 0.2229 0.5870 0.0770 1.0000 Uiso R . . . . . .
H281 H 0.2314 0.1306 0.5744 0.0624 1.0000 Uiso R . . . . . .
H291 H 0.1631 0.1984 0.5900 0.1539 1.0000 Uiso R . . . . . .
H293 H 0.2295 0.2365 0.5899 0.1539 1.0000 Uiso R . . . . . .
H292 H 0.1957 0.2170 0.5648 0.1542 1.0000 Uiso R . . . . . .
H301 H 0.2407 0.1289 0.6161 0.1112 1.0000 Uiso R . . . . . .
H303 H 0.2904 0.1792 0.6165 0.1109 1.0000 Uiso R . . . . . .
H302 H 0.3213 0.1254 0.6076 0.1109 1.0000 Uiso R . . . . . .
H401 H 0.0464 0.5438 0.8410 0.0373 1.0000 Uiso R . . . . . .
H411 H -0.0614 0.5307 0.8148 0.0370 1.0000 Uiso R . . . . . .
H451 H -0.0109 0.5927 0.7623 0.0598 1.0000 Uiso R . . . . . .
H461 H -0.0424 0.6520 0.7328 0.0965 1.0000 Uiso R . . . . . .
H463 H -0.1053 0.6175 0.7230 0.0971 1.0000 Uiso R . . . . . .
H462 H -0.0249 0.5997 0.7186 0.0971 1.0000 Uiso R . . . . . .
H471 H -0.1036 0.6485 0.7732 0.1139 1.0000 Uiso R . . . . . .
H473 H -0.1163 0.5970 0.7877 0.1141 1.0000 Uiso R . . . . . .
H472 H -0.1613 0.6093 0.7635 0.1138 1.0000 Uiso R . . . . . .
H481 H -0.1371 0.5314 0.7220 0.0671 1.0000 Uiso R . . . . . .
H491 H -0.1593 0.4436 0.7188 0.0637 1.0000 Uiso R . . . . . .
H501 H -0.1148 0.3853 0.7469 0.0545 1.0000 Uiso R . . . . . .
H571 H 0.2975 0.4548 0.8454 0.0566 1.0000 Uiso R . . . . . .
H581 H 0.3560 0.5322 0.8423 0.0642 1.0000 Uiso R . . . . . .
H591 H 0.3052 0.6052 0.8237 0.0523 1.0000 Uiso R . . . . . .
H611 H 0.1292 0.6086 0.7988 0.0539 1.0000 Uiso R . . . . . .
H621 H 0.1522 0.6947 0.8146 0.0981 1.0000 Uiso R . . . . . .
H622 H 0.1407 0.6542 0.8363 0.0984 1.0000 Uiso R . . . . . .
H623 H 0.2180 0.6724 0.8287 0.0980 1.0000 Uiso R . . . . . .
H632 H 0.1888 0.6610 0.7716 0.1062 1.0000 Uiso R . . . . . .
H631 H 0.2615 0.6541 0.7867 0.1061 1.0000 Uiso R . . . . . .
H633 H 0.2305 0.6072 0.7708 0.1060 1.0000 Uiso R . . . . . .
H641 H 0.1220 0.4298 0.8210 0.0542 1.0000 Uiso R . . . . . .
H651 H 0.1767 0.3514 0.8225 0.1032 1.0000 Uiso R . . . . . .
H652 H 0.2452 0.3740 0.8354 0.1033 1.0000 Uiso R . . . . . .
H653 H 0.2284 0.3879 0.8071 0.1029 1.0000 Uiso R . . . . . .
H662 H 0.1147 0.3865 0.8597 0.1117 1.0000 Uiso R . . . . . .
H661 H 0.1800 0.4196 0.8690 0.1122 1.0000 Uiso R . . . . . .
H663 H 0.1079 0.4478 0.8631 0.1122 1.0000 Uiso R . . . . . .
H671 H 0.2159 0.4077 0.7282 0.0966 1.0000 Uiso R . . . . . .
H681 H 0.2708 0.4919 0.7279 0.0932 1.0000 Uiso R . . . . . .
H701 H 0.0778 0.5618 0.7251 0.0946 1.0000 Uiso R . . . . . .
H711 H 0.0209 0.4765 0.7244 0.0990 1.0000 Uiso R . . . . . .
H801 H 0.1110 0.3433 0.6194 0.0275 1.0000 Uiso R . . . . . .
H821 H 0.1275 0.2113 0.6592 0.0335 1.0000 Uiso R . . . . . .
H841 H 0.0036 0.2126 0.5987 0.0347 1.0000 Uiso R . . . . . .
H911 H 0.0649 0.3781 0.6613 0.0313 1.0000 Uiso R . . . . . .
H931 H 0.1500 0.5248 0.6577 0.0350 1.0000 Uiso R . . . . . .
H951 H 0.2784 0.3975 0.6627 0.0351 1.0000 Uiso R . . . . . .
H1051 H 0.2520 0.2242 0.6807 0.0323 1.0000 Uiso R . . . . . .
H1071 H 0.4380 0.2246 0.6450 0.0419 1.0000 Uiso R . . . . . .
H1091 H 0.2936 0.3392 0.6319 0.0293 1.0000 Uiso R . . . . . .
H1191 H 0.2511 0.3112 0.7086 0.0337 1.0000 Uiso R . . . . . .
H1211 H 0.1062 0.2609 0.7579 0.0365 1.0000 Uiso R . . . . . .
H1231 H 0.0518 0.2794 0.6866 0.0365 1.0000 Uiso R . . . . . .
H1371 H 0.8943 0.3919 0.6299 0.0399 1.0000 Uiso R . . . . . .
H1391 H 0.7738 0.3403 0.5742 0.0394 1.0000 Uiso R . . . . . .
H1411 H 0.8204 0.2439 0.6299 0.0306 1.0000 Uiso R . . . . . .
H1441 H 0.8539 0.2289 0.5527 0.0303 1.0000 Uiso R . . . . . .
H1461 H 0.9427 0.0878 0.5683 0.0359 1.0000 Uiso R . . . . . .
H1481 H 0.7724 0.1366 0.6065 0.0287 1.0000 Uiso R . . . . . .
H1581 H 0.6459 0.3158 0.5798 0.0394 1.0000 Uiso R . . . . . .
H1601 H 0.5817 0.2999 0.5094 0.0443 1.0000 Uiso R . . . . . .
H1621 H 0.7294 0.2027 0.5368 0.0374 1.0000 Uiso R . . . . . .
H1721 H 0.6909 0.2579 0.6359 0.0321 1.0000 Uiso R . . . . . .
H1741 H 0.5359 0.1509 0.6438 0.0376 1.0000 Uiso R . . . . . .
H1761 H 0.6436 0.1598 0.5801 0.0347 1.0000 Uiso R . . . . . .
H2011 H 0.4526 -0.0153 0.5904 0.1192 0.602(13) Uiso R . P 1 1 . .
H2021 H 0.5021 0.0202 0.5542 0.1169 0.602(13) Uiso R . P 1 1 . .
H2031 H 0.4481 -0.0001 0.5157 0.1132 0.602(13) Uiso R . P 1 1 . .
H2041 H 0.3503 -0.0546 0.5129 0.1024 0.602(13) Uiso R . P 1 1 . .
H2051 H 0.3000 -0.0881 0.5493 0.1073 0.602(13) Uiso R . P 1 1 . .
H2101 H 0.2899 -0.0776 0.5778 0.0759 0.398(13) Uiso R . P 1 2 . .
H2111 H 0.3771 -0.0356 0.6023 0.0790 0.398(13) Uiso R . P 1 2 . .
H2121 H 0.4798 -0.0026 0.5833 0.0800 0.398(13) Uiso R . P 1 2 . .
H2141 H 0.4051 -0.0496 0.5159 0.0840 0.398(13) Uiso R . P 1 2 . .
H2151 H 0.3022 -0.0834 0.5349 0.0761 0.398(13) Uiso R . P 1 2 . .
H3101 H 0.3499 0.1074 0.4989 0.0550 0.45(4) Uiso R . P 5 1 . .
H3111 H 0.3609 0.1604 0.4635 0.0751 0.45(4) Uiso R . P 5 1 . .
H3113 H 0.4043 0.2033 0.4774 0.0750 0.45(4) Uiso R . P 5 1 . .
H3112 H 0.3236 0.1960 0.4838 0.0751 0.45(4) Uiso R . P 5 1 . .
H3121 H 0.4575 0.0976 0.4775 0.0810 0.45(4) Uiso R . P 5 1 . .
H3122 H 0.4655 0.0824 0.5059 0.0808 0.45(4) Uiso R . P 5 1 . .
H3123 H 0.4908 0.1386 0.4963 0.0812 0.45(4) Uiso R . P 5 1 . .
H3151 H 0.3650 0.1026 0.4994 0.0530 0.55(4) Uiso R . P 5 2 . .
H3161 H 0.3449 0.1590 0.4640 0.0793 0.55(4) Uiso R . P 5 2 . .
H3163 H 0.3538 0.2075 0.4818 0.0791 0.55(4) Uiso R . P 5 2 . .
H3162 H 0.2900 0.1678 0.4861 0.0792 0.55(4) Uiso R . P 5 2 . .
H3171 H 0.4614 0.1179 0.4737 0.0690 0.55(4) Uiso R . P 5 2 . .
H3172 H 0.4914 0.1151 0.5012 0.0694 0.55(4) Uiso R . P 5 2 . .
H3173 H 0.4803 0.1698 0.4879 0.0688 0.55(4) Uiso R . P 5 2 . .
H3201 H 0.0083 0.4166 0.7962 0.0472 0.46(3) Uiso R . P 5 3 . .
H3211 H 0.0298 0.3315 0.7860 0.0691 0.46(3) Uiso R . P 5 3 . .
H3212 H 0.0275 0.3605 0.7602 0.0693 0.46(3) Uiso R . P 5 3 . .
H3213 H -0.0378 0.3265 0.7689 0.0690 0.46(3) Uiso R . P 5 3 . .
H3221 H -0.0673 0.3687 0.8197 0.0712 0.46(3) Uiso R . P 5 3 . .
H3222 H -0.1127 0.4175 0.8104 0.0708 0.46(3) Uiso R . P 5 3 . .
H3223 H -0.1208 0.3626 0.7971 0.0712 0.46(3) Uiso R . P 5 3 . .
H3251 H -0.0156 0.4203 0.8019 0.0481 0.54(3) Uiso R . P 5 4 . .
H3261 H 0.0290 0.3331 0.7890 0.0660 0.54(3) Uiso R . P 5 4 . .
H3262 H 0.0696 0.3821 0.7782 0.0661 0.54(3) Uiso R . P 5 4 . .
H3263 H 0.0134 0.3515 0.7617 0.0662 0.54(3) Uiso R . P 5 4 . .
H3271 H -0.0817 0.3467 0.8110 0.0731 0.54(3) Uiso R . P 5 4 . .
H3272 H -0.1330 0.3933 0.8039 0.0730 0.54(3) Uiso R . P 5 4 . .
H3273 H -0.1169 0.3485 0.7845 0.0728 0.54(3) Uiso R . P 5 4 . .
H721 H 0.0919 0.4018 0.7219 0.1000 0.460(11) Uiso R . P 6 1 . .
H691 H 0.1991 0.5646 0.7252 0.0941 0.540(11) Uiso R . P 6 2 . .
H372 H 0.2025 0.4898 0.7720 0.0500 1.0000 Uiso R . . . . . .
H11 H 0.3885 0.0643 0.5491 0.0500 1.0000 Uiso R . . . . . .
H371 H 0.1397 0.4357 0.7729 0.0500 1.0000 Uiso R . . . . . .
H12 H 0.3308 0.0485 0.5771 0.0500 1.0000 Uiso R . . . . . .

loop_
_atom_site_aniso_label
_atom_site_aniso_U_11
_atom_site_aniso_U_22
_atom_site_aniso_U_33
_atom_site_aniso_U_23
_atom_site_aniso_U_13
_atom_site_aniso_U_12
Ir1 0.04797(16) 0.03013(14) 0.0696(2) -0.00899(14) -0.02945(14) 0.00922(12)
C2 0.028(3) 0.025(3) 0.029(3) -0.004(2) 0.000(2) 0.002(2)
N3 0.031(2) 0.025(2) 0.031(3) -0.003(2) 0.001(2) 0.000(2)
C4 0.039(3) 0.033(3) 0.045(4) 0.006(3) -0.010(3) 0.005(3)
C5 0.037(3) 0.036(3) 0.043(4) 0.006(3) -0.010(3) 0.005(3)
N6 0.027(2) 0.024(2) 0.033(3) 0.000(2) -0.005(2) -0.0003(19)
C7 0.026(3) 0.030(3) 0.036(3) -0.005(3) -0.005(2) -0.002(2)
C8 0.033(3) 0.038(3) 0.035(4) -0.001(3) -0.003(3) -0.002(3)
C9 0.056(4) 0.049(4) 0.029(4) -0.006(3) 0.007(3) -0.003(3)
C10 0.165(12) 0.110(9) 0.041(6) 0.002(6) 0.007(6) 0.041(8)
C11 0.057(5) 0.110(8) 0.074(7) -0.031(6) 0.008(5) 0.024(5)
C12 0.042(4) 0.040(4) 0.044(4) 0.007(3) 0.002(3) -0.013(3)
C13 0.048(4) 0.031(3) 0.061(5) 0.001(3) -0.008(3) -0.013(3)
C14 0.044(4) 0.041(4) 0.044(4) -0.015(3) -0.003(3) -0.005(3)
C15 0.040(3) 0.037(3) 0.030(4) -0.001(3) -0.004(3) -0.008(3)
C16 0.064(5) 0.038(4) 0.034(4) -0.008(3) 0.004(3) -0.006(3)
C17 0.092(7) 0.074(6) 0.059(6) 0.003(5) 0.033(5) 0.009(5)
C18 0.109(8) 0.083(6) 0.033(5) 0.013(4) -0.011(5) 0.025(6)
C19 0.033(3) 0.023(3) 0.036(4) -0.004(3) 0.005(3) -0.003(2)
C20 0.049(3) 0.038(3) 0.037(3) 0.000(3) 0.005(3) -0.003(3)
C24 0.057(5) 0.065(5) 0.056(5) 0.002(4) 0.019(4) -0.029(4)
C25 0.083(6) 0.074(6) 0.063(6) -0.017(5) 0.009(5) -0.048(5)
C26 0.083(6) 0.053(5) 0.050(5) -0.026(4) 0.012(4) -0.027(4)
C27 0.048(4) 0.033(3) 0.043(4) -0.007(3) 0.008(3) -0.007(3)
C28 0.054(4) 0.050(4) 0.039(4) -0.015(3) 0.013(3) -0.003(3)
C29 0.114(9) 0.112(9) 0.101(9) 0.022(7) 0.067(7) 0.054(7)
C30 0.087(6) 0.093(7) 0.037(5) 0.001(5) 0.008(4) -0.021(5)
Ir37 0.04754(16) 0.04269(15) 0.02715(14) 0.00033(11) 0.00565(10) 0.01164(12)
C38 0.028(3) 0.018(3) 0.026(3) 0.000(2) -0.002(2) 0.001(2)
N39 0.020(2) 0.021(2) 0.027(2) -0.003(2) 0.0007(17) -0.0003(18)
C40 0.027(3) 0.034(3) 0.029(3) -0.010(3) 0.006(2) -0.001(2)
C41 0.026(3) 0.033(3) 0.034(3) -0.008(3) 0.004(2) -0.001(2)
N42 0.026(2) 0.022(2) 0.029(3) -0.006(2) -0.0013(19) -0.0034(18)
C43 0.028(3) 0.034(3) 0.028(3) -0.006(3) -0.004(2) -0.005(2)
C44 0.039(3) 0.037(4) 0.043(4) 0.003(3) -0.012(3) -0.005(3)
C45 0.050(4) 0.034(4) 0.064(5) 0.014(3) -0.016(4) 0.000(3)
C46 0.063(5) 0.047(4) 0.084(7) 0.021(4) -0.009(5) 0.007(4)
C47 0.090(6) 0.045(5) 0.069(6) 0.004(4) 0.002(5) 0.006(4)
C48 0.049(4) 0.062(5) 0.057(5) 0.008(4) -0.022(4) -0.006(4)
C49 0.043(4) 0.068(5) 0.045(4) -0.014(4) -0.011(3) -0.009(4)
C50 0.042(4) 0.043(4) 0.051(4) -0.014(3) -0.001(3) -0.011(3)
C51 0.034(3) 0.032(3) 0.032(3) -0.007(2) 0.004(2) -0.003(2)
C55 0.023(3) 0.029(3) 0.027(3) -0.008(2) 0.000(2) 0.005(2)
C56 0.030(3) 0.034(3) 0.033(3) -0.011(3) -0.001(2) 0.008(3)
C57 0.041(4) 0.046(4) 0.051(4) -0.006(3) -0.016(3) 0.015(3)
C58 0.025(3) 0.061(5) 0.067(5) -0.017(4) -0.010(3) 0.004(3)
C59 0.026(3) 0.044(4) 0.058(5) -0.009(3) 0.002(3) -0.006(3)
C60 0.027(3) 0.035(3) 0.033(3) -0.008(3) 0.003(2) 0.003(2)
C61 0.037(3) 0.029(3) 0.065(5) -0.003(3) -0.004(3) -0.010(3)
C62 0.069(5) 0.039(4) 0.080(6) -0.015(4) 0.007(5) 0.012(4)
C63 0.092(7) 0.045(5) 0.068(6) 0.021(4) 0.011(5) -0.004(4)
C64 0.049(4) 0.027(3) 0.041(4) -0.002(3) -0.010(3) 0.004(3)
C65 0.081(6) 0.042(4) 0.083(7) -0.009(4) 0.004(5) 0.016(4)
C66 0.115(8) 0.053(5) 0.051(5) 0.000(4) 0.007(5) -0.022(5)
C67 0.103(4) 0.081(4) 0.034(3) -0.005(3) 0.015(3) -0.002(3)
C68 0.090(4) 0.086(4) 0.035(3) -0.002(3) 0.011(3) -0.007(3)
C69 0.097(4) 0.078(4) 0.040(3) 0.003(3) 0.013(3) -0.013(3)
C70 0.093(4) 0.089(4) 0.032(3) 0.002(3) 0.009(3) 0.007(3)
C71 0.088(4) 0.109(4) 0.026(3) -0.009(3) 0.008(3) -0.015(3)
C72 0.110(4) 0.085(4) 0.035(3) -0.015(3) 0.016(3) -0.029(3)
F75 0.042(2) 0.0338(19) 0.046(2) 0.0103(17) -0.0073(17) 0.0040(16)
C76 0.036(3) 0.037(3) 0.030(3) -0.001(3) -0.007(3) -0.002(3)
F77 0.064(3) 0.057(3) 0.062(3) 0.016(2) -0.040(2) -0.017(2)
F78 0.066(3) 0.074(3) 0.025(2) 0.013(2) 0.0107(18) 0.017(2)
C79 0.019(2) 0.030(3) 0.026(3) -0.001(2) 0.001(2) 0.000(2)
C80 0.023(3) 0.023(3) 0.021(3) 0.000(2) 0.002(2) -0.005(2)
C81 0.020(2) 0.025(3) 0.024(3) -0.004(2) 0.003(2) 0.001(2)
C82 0.027(3) 0.022(3) 0.025(3) 0.004(2) 0.000(2) -0.001(2)
C83 0.029(3) 0.023(3) 0.040(4) -0.001(3) 0.000(3) -0.003(2)
C84 0.028(3) 0.033(3) 0.022(3) -0.006(2) -0.004(2) -0.005(2)
C85 0.073(3) 0.030(2) 0.074(3) 0.008(2) -0.019(3) -0.020(2)
B89 0.018(3) 0.026(3) 0.024(3) 0.003(3) 0.001(2) 0.001(2)
C90 0.022(3) 0.026(3) 0.019(3) -0.001(2) -0.001(2) -0.002(2)
C91 0.023(3) 0.026(3) 0.024(3) 0.000(2) -0.004(2) -0.005(2)
C92 0.028(3) 0.026(3) 0.025(3) -0.003(2) -0.007(2) 0.004(2)
C93 0.039(3) 0.023(3) 0.023(3) 0.004(2) -0.001(2) -0.005(2)
C94 0.034(3) 0.025(3) 0.028(3) -0.006(2) 0.001(2) -0.009(2)
C95 0.025(3) 0.031(3) 0.028(3) -0.005(3) 0.001(2) -0.004(2)
C96 0.047(2) 0.041(2) 0.064(3) -0.013(2) 0.012(2) -0.022(2)
C100 0.035(3) 0.025(3) 0.055(4) -0.004(3) -0.017(3) 0.004(3)
F101 0.043(2) 0.024(2) 0.121(4) -0.014(2) -0.019(2) 0.0094(16)
F102 0.0295(19) 0.050(2) 0.076(3) 0.003(2) 0.0056(19) 0.0101(17)
F103 0.053(2) 0.071(3) 0.054(3) -0.003(2) -0.027(2) 0.012(2)
C104 0.023(3) 0.026(3) 0.018(3) -0.001(2) -0.003(2) -0.003(2)
C105 0.023(3) 0.026(3) 0.029(3) -0.003(2) 0.000(2) -0.002(2)
C106 0.026(3) 0.026(3) 0.030(3) 0.002(2) -0.001(2) 0.007(2)
C107 0.023(3) 0.034(3) 0.035(4) -0.001(3) -0.001(2) 0.004(2)
C108 0.026(3) 0.030(3) 0.025(3) -0.002(2) 0.004(2) -0.002(2)
C109 0.026(3) 0.026(3) 0.023(3) -0.001(2) -0.002(2) 0.000(2)
C110 0.030(3) 0.036(3) 0.046(4) -0.007(3) 0.008(3) -0.003(3)
F111 0.039(2) 0.063(3) 0.060(3) 0.013(2) 0.0242(19) 0.0090(19)
F112 0.049(2) 0.061(3) 0.045(2) 0.019(2) 0.0132(19) 0.001(2)
F113 0.073(3) 0.064(3) 0.068(3) -0.017(2) 0.028(2) -0.043(2)
C114 0.049(3) 0.050(3) 0.068(3) 0.023(3) 0.011(2) 0.014(2)
C118 0.020(2) 0.019(2) 0.028(3) 0.002(2) 0.000(2) 0.001(2)
C119 0.020(3) 0.020(3) 0.032(3) -0.003(2) 0.003(2) -0.002(2)
C120 0.027(3) 0.020(3) 0.022(3) -0.001(2) -0.001(2) 0.000(2)
C121 0.035(3) 0.027(3) 0.025(3) 0.003(2) 0.004(2) 0.002(2)
C122 0.023(3) 0.032(3) 0.032(3) 0.000(3) 0.006(2) -0.001(2)
C123 0.025(3) 0.029(3) 0.027(3) 0.001(2) 0.001(2) 0.002(2)
C124 0.034(4) 0.072(5) 0.040(4) 0.012(4) 0.007(3) -0.009(4)
F125 0.0236(19) 0.111(4) 0.059(3) 0.027(3) 0.0079(18) 0.007(2)
F126 0.051(3) 0.092(4) 0.076(3) -0.019(3) 0.008(2) -0.044(3)
F127 0.038(2) 0.089(3) 0.048(3) 0.023(2) 0.0089(18) -0.016(2)
C128 0.038(3) 0.039(3) 0.027(3) 0.003(3) -0.003(3) -0.008(3)
F129 0.062(3) 0.093(3) 0.029(2) 0.021(2) -0.0123(19) -0.025(2)
F130 0.090(3) 0.052(3) 0.060(3) 0.004(2) -0.035(3) -0.031(2)
F131 0.038(2) 0.135(5) 0.042(3) -0.008(3) -0.0142(19) 0.020(3)
F132 0.0353(19) 0.061(3) 0.045(2) 0.002(2) -0.0069(17) 0.0170(18)
C133 0.028(3) 0.037(3) 0.033(3) 0.001(3) -0.004(3) -0.009(3)
F134 0.039(2) 0.054(2) 0.033(2) 0.0058(18) -0.0008(16) 0.0031(17)
F135 0.080(3) 0.054(3) 0.056(3) 0.010(2) -0.035(2) -0.039(2)
C136 0.017(2) 0.034(3) 0.028(3) 0.002(3) 0.000(2) -0.004(2)
C137 0.027(3) 0.027(3) 0.036(4) -0.006(3) 0.003(2) -0.007(2)
C138 0.028(3) 0.025(3) 0.036(4) 0.004(3) 0.004(2) 0.000(2)
C139 0.027(3) 0.030(3) 0.031(3) 0.002(3) 0.001(2) -0.001(2)
C140 0.022(3) 0.021(3) 0.025(3) -0.002(2) 0.004(2) -0.001(2)
C141 0.020(2) 0.021(3) 0.032(3) 0.000(2) 0.002(2) -0.002(2)
B142 0.027(3) 0.022(3) 0.025(3) 0.001(3) 0.002(3) 0.000(2)
C143 0.022(3) 0.024(3) 0.024(3) 0.001(2) -0.002(2) -0.003(2)
C144 0.027(3) 0.024(3) 0.020(3) 0.005(2) -0.003(2) -0.005(2)
C145 0.025(3) 0.036(3) 0.026(3) 0.001(3) 0.000(2) -0.004(2)
C146 0.024(3) 0.032(3) 0.032(3) 0.002(3) 0.003(2) 0.004(2)
C147 0.028(3) 0.028(3) 0.028(3) 0.005(2) -0.001(2) 0.000(2)
C148 0.025(3) 0.030(3) 0.021(3) 0.001(2) 0.002(2) 0.000(2)
C149 0.047(2) 0.031(2) 0.044(2) 0.012(2) 0.005(2) 0.0079(18)
C153 0.029(3) 0.053(4) 0.038(4) 0.007(3) 0.008(3) -0.002(3)
F154 0.045(2) 0.134(5) 0.063(3) -0.015(3) 0.020(2) -0.041(3)
F155 0.083(3) 0.067(3) 0.056(3) -0.011(2) 0.040(3) 0.000(3)
F156 0.085(3) 0.105(4) 0.077(4) 0.061(3) 0.053(3) 0.046(3)
C157 0.023(3) 0.031(3) 0.028(3) 0.002(3) 0.001(2) -0.001(2)
C158 0.023(3) 0.032(3) 0.032(3) 0.001(3) 0.003(2) -0.001(2)
C159 0.022(3) 0.033(3) 0.039(4) 0.004(3) 0.002(2) 0.001(2)
C160 0.025(3) 0.040(3) 0.035(4) 0.009(3) -0.007(2) 0.000(3)
C161 0.035(3) 0.034(3) 0.026(3) 0.000(3) -0.006(2) -0.005(3)
C162 0.024(3) 0.026(3) 0.036(3) -0.001(3) -0.007(2) -0.001(2)
C163 0.071(3) 0.052(2) 0.035(3) -0.003(2) -0.020(2) 0.008(2)
C167 0.052(3) 0.050(3) 0.064(3) 0.011(2) 0.014(2) 0.021(2)
C171 0.019(2) 0.027(3) 0.029(3) 0.003(2) -0.002(2) 0.002(2)
C172 0.023(3) 0.029(3) 0.028(3) -0.005(2) -0.005(2) -0.001(2)
C173 0.023(3) 0.035(3) 0.022(3) 0.002(2) 0.000(2) 0.002(2)
C174 0.024(3) 0.030(3) 0.034(3) 0.008(3) 0.002(2) 0.003(2)
C175 0.028(3) 0.023(3) 0.033(3) -0.002(2) -0.001(2) -0.002(2)
C176 0.027(3) 0.027(3) 0.028(3) -0.008(2) 0.001(2) -0.003(2)
C177 0.053(3) 0.045(2) 0.062(3) -0.011(2) 0.008(2) -0.019(2)
C181 0.047(2) 0.070(3) 0.031(2) -0.007(2) 0.008(2) -0.006(2)
C185 0.069(3) 0.028(2) 0.076(3) 0.020(2) 0.005(3) -0.006(2)
F74 0.128(7) 0.095(6) 0.069(6) 0.005(5) 0.019(5) -0.030(5)
F73 0.141(6) 0.098(6) 0.066(5) -0.011(5) 0.012(5) -0.039(5)
C200 0.084(6) 0.061(6) 0.133(8) 0.018(5) -0.020(5) 0.030(4)
C201 0.067(6) 0.063(6) 0.123(8) 0.000(6) -0.025(6) 0.034(5)
C202 0.054(6) 0.059(6) 0.128(8) -0.016(6) -0.009(5) 0.028(5)
C203 0.061(6) 0.056(6) 0.129(8) -0.020(6) -0.008(5) 0.035(4)
C204 0.063(6) 0.044(5) 0.121(8) -0.026(5) -0.018(5) 0.038(4)
C205 0.070(6) 0.039(6) 0.131(8) -0.006(5) -0.020(5) 0.030(5)
F206 0.116(7) 0.095(6) 0.154(8) 0.038(6) -0.003(6) 0.031(5)
C210 0.056(7) 0.059(8) 0.117(10) -0.010(8) -0.047(7) 0.015(6)
C211 0.060(7) 0.063(8) 0.113(10) -0.008(7) -0.050(7) 0.014(6)
C212 0.056(7) 0.068(8) 0.113(10) -0.013(8) -0.051(7) 0.015(6)
C213 0.062(6) 0.079(8) 0.122(10) -0.013(7) -0.036(7) 0.018(6)
C214 0.057(7) 0.067(8) 0.123(10) -0.020(7) -0.035(7) 0.022(6)
C215 0.052(7) 0.055(8) 0.119(10) -0.018(8) -0.045(7) 0.016(6)
F216 0.081(7) 0.106(9) 0.137(11) -0.005(8) -0.022(7) 0.014(7)
F220 0.074(5) 0.037(4) 0.090(6) 0.029(4) 0.028(5) 0.013(4)
F221 0.100(5) 0.035(4) 0.070(4) 0.020(4) 0.016(5) -0.014(4)
F222 0.070(5) 0.032(4) 0.093(5) 0.029(4) -0.012(5) -0.019(4)
F225 0.070(4) 0.028(3) 0.103(5) 0.028(3) -0.020(4) -0.006(3)
F226 0.066(4) 0.049(4) 0.093(5) 0.045(4) 0.032(4) 0.008(3)
F227 0.113(5) 0.028(3) 0.081(5) 0.007(3) 0.002(4) -0.011(4)
F230 0.060(4) 0.045(4) 0.059(4) 0.012(3) -0.001(3) 0.022(3)
F231 0.066(4) 0.054(4) 0.082(4) -0.007(3) 0.006(4) 0.021(3)
F232 0.066(4) 0.061(4) 0.077(5) 0.024(4) 0.048(3) 0.032(3)
F235 0.053(5) 0.037(5) 0.071(5) 0.014(4) 0.021(5) 0.010(4)
F236 0.061(5) 0.069(5) 0.063(5) 0.002(4) 0.015(5) 0.042(5)
F237 0.051(4) 0.057(5) 0.081(6) 0.003(5) 0.024(5) 0.023(4)
F240 0.078(4) 0.048(4) 0.100(6) 0.014(4) 0.002(4) -0.029(4)
F241 0.066(5) 0.025(3) 0.086(5) 0.011(3) -0.026(4) -0.007(3)
F242 0.100(5) 0.031(3) 0.074(5) -0.006(3) -0.026(4) -0.015(4)
F245 0.073(4) 0.039(4) 0.072(5) 0.011(4) -0.037(4) -0.038(4)
F246 0.097(6) 0.037(4) 0.075(5) 0.013(4) -0.026(5) -0.026(4)
F247 0.086(5) 0.032(4) 0.096(5) 0.001(4) -0.005(5) -0.011(4)
F250 0.033(3) 0.049(3) 0.043(4) 0.002(3) 0.003(3) -0.017(3)
F251 0.065(4) 0.053(4) 0.082(4) -0.037(3) 0.026(3) -0.045(4)
F252 0.061(3) 0.036(4) 0.082(5) 0.002(3) 0.008(4) -0.025(3)
F255 0.038(4) 0.051(5) 0.053(6) -0.007(5) 0.011(4) -0.014(4)
F256 0.056(5) 0.044(5) 0.066(4) -0.022(4) 0.018(4) -0.036(5)
F257 0.053(5) 0.030(4) 0.084(6) -0.020(4) 0.007(5) -0.022(4)
F260 0.039(5) 0.043(4) 0.030(3) 0.019(3) -0.004(3) 0.019(4)
F261 0.051(4) 0.034(4) 0.065(5) 0.021(4) 0.008(4) 0.011(3)
F262 0.069(5) 0.020(4) 0.048(4) 0.005(3) -0.008(4) 0.002(4)
F265 0.044(4) 0.045(4) 0.041(3) 0.017(3) -0.019(3) 0.007(4)
F266 0.072(4) 0.041(4) 0.067(5) 0.019(4) 0.026(4) 0.023(3)
F267 0.050(4) 0.019(4) 0.060(4) 0.010(3) -0.002(3) 0.005(3)
F270 0.054(4) 0.054(5) 0.061(5) -0.004(4) 0.008(4) -0.033(4)
F271 0.059(5) 0.042(4) 0.083(6) -0.022(4) 0.008(4) -0.012(3)
F272 0.063(5) 0.050(5) 0.064(4) -0.014(4) -0.009(4) -0.018(4)
F275 0.042(3) 0.060(4) 0.079(5) -0.013(4) -0.002(4) -0.018(3)
F276 0.078(4) 0.039(3) 0.072(5) -0.006(4) 0.007(4) -0.019(3)
F277 0.066(5) 0.057(4) 0.060(4) -0.024(4) 0.015(4) -0.034(4)
F280 0.070(5) 0.046(4) 0.042(5) -0.008(4) -0.030(4) 0.006(4)
F281 0.087(5) 0.059(5) 0.029(5) 0.006(4) -0.007(4) 0.006(5)
F282 0.077(5) 0.063(5) 0.037(5) -0.007(4) -0.025(4) 0.011(5)
F285 0.070(5) 0.050(3) 0.049(4) -0.015(3) -0.025(4) -0.004(3)
F286 0.072(4) 0.075(5) 0.026(4) 0.000(4) -0.010(3) 0.013(4)
F287 0.096(5) 0.057(4) 0.036(4) -0.002(3) -0.029(3) 0.015(4)
F290 0.053(4) 0.063(4) 0.046(4) -0.017(3) 0.030(3) -0.003(3)
F291 0.056(4) 0.090(5) 0.024(4) -0.006(4) -0.003(3) 0.000(4)
F292 0.045(4) 0.084(4) 0.031(4) -0.006(3) 0.010(3) -0.012(3)
F295 0.032(4) 0.079(5) 0.035(4) -0.015(4) 0.013(4) 0.000(4)
F296 0.050(4) 0.073(5) 0.020(4) 0.003(4) 0.002(3) -0.011(4)
F297 0.069(5) 0.080(5) 0.035(4) -0.002(4) 0.014(4) -0.015(4)
F300 0.054(4) 0.052(4) 0.078(5) 0.034(4) 0.023(4) 0.009(3)
F301 0.061(5) 0.067(4) 0.071(4) 0.030(4) -0.003(4) 0.015(4)
F302 0.057(4) 0.047(4) 0.080(5) 0.013(4) 0.011(4) 0.025(3)
F305 0.059(4) 0.047(4) 0.068(6) 0.027(5) 0.010(4) 0.000(3)
F306 0.064(5) 0.057(4) 0.062(4) 0.025(4) 0.007(4) 0.025(4)
F307 0.042(4) 0.051(5) 0.079(5) 0.027(4) 0.011(4) 0.021(4)
C310 0.054(5) 0.045(5) 0.041(5) 0.000(4) 0.013(5) 0.000(5)
C311 0.056(7) 0.050(7) 0.047(7) 0.005(6) 0.014(6) -0.004(6)
C312 0.060(7) 0.051(8) 0.058(7) -0.001(6) 0.016(6) 0.003(6)
C315 0.053(5) 0.051(5) 0.033(4) 0.005(4) 0.014(4) -0.003(4)
C316 0.056(7) 0.060(7) 0.040(6) 0.009(5) 0.012(5) -0.004(6)
C317 0.057(6) 0.060(7) 0.039(6) 0.007(6) 0.019(5) -0.003(6)
C320 0.046(5) 0.030(5) 0.034(5) -0.004(4) 0.009(4) -0.007(4)
C321 0.054(7) 0.029(6) 0.040(7) 0.001(5) 0.006(6) -0.004(6)
C322 0.057(7) 0.037(6) 0.033(6) -0.006(6) 0.013(5) -0.013(6)
C325 0.044(4) 0.037(4) 0.043(5) -0.002(4) 0.003(4) -0.004(4)
C326 0.046(6) 0.040(6) 0.050(6) 0.003(5) -0.003(5) 0.002(5)
C327 0.055(6) 0.050(6) 0.045(6) -0.003(6) 0.008(5) -0.013(5)

loop_
_atom_type_symbol
_atom_type_scat_dispersion_real
_atom_type_scat_dispersion_imag
_atom_type_scat_Cromer_Mann_a1
_atom_type_scat_Cromer_Mann_b1
_atom_type_scat_Cromer_Mann_a2
_atom_type_scat_Cromer_Mann_b2
_atom_type_scat_Cromer_Mann_a3
_atom_type_scat_Cromer_Mann_b3
_atom_type_scat_Cromer_Mann_a4
_atom_type_scat_Cromer_Mann_b4
_atom_type_scat_Cromer_Mann_c
_atom_type_scat_source
C 0.0033 0.0016 2.3100 20.8439 1.0200 10.2075 1.5886 0.5687 0.8650 51.6512 0.2156 'International Tables Vol C 4.2.6.8 and 6.1.1.4'
H 0.0000 0.0000 0.4930 10.5109 0.3229 26.1257 0.1402 3.1424 0.0408 57.7998 0.0030 'International Tables Vol C 4.2.6.8 and 6.1.1.4'
N 0.0061 0.0033 12.2126 0.0057 3.1322 9.8933 2.0125 28.9975 1.1663 0.5826 -11.5290 'International Tables Vol C 4.2.6.8 and 6.1.1.4'
Ir -1.4442 7.9887 27.3049 1.5928 16.7296 8.8655 15.6115 0.4179 5.8338 45.0011 11.4722 'International Tables Vol C 4.2.6.8 and 6.1.1.4'
F 0.0171 0.0103 3.5392 10.2825 2.6412 4.2944 1.5170 0.2615 1.0243 26.1476 0.2776 'International Tables Vol C 4.2.6.8 and 6.1.1.4'
B 0.0013 0.0007 2.0545 23.2185 1.3326 1.0210 1.0979 60.3498 0.7068 0.1403 -0.1932 'International Tables Vol C 4.2.6.8 and 6.1.1.4'

loop_
_geom_angle_atom_site_label_1
_geom_angle_site_symmetry_1
_geom_angle_atom_site_label_2
_geom_angle_site_symmetry_2
_geom_angle_atom_site_label_3
_geom_angle_site_symmetry_3
_geom_angle
_geom_angle_publ_flag
C2 . Ir1 . C200 . 142.9(3) yes
C2 . Ir1 . C201 . 176.8(3) yes
C200 . Ir1 . C201 . 36.61(18) yes
C2 . Ir1 . C202 . 142.0(3) yes
C200 . Ir1 . C202 . 64.2(2) yes
C201 . Ir1 . C202 . 35.68(18) yes
C2 . Ir1 . C203 . 113.2(3) yes
C200 . Ir1 . C203 . 73.5(2) yes
C201 . Ir1 . C203 . 63.7(2) yes
C202 . Ir1 . C203 . 35.91(17) yes
C2 . Ir1 . C204 . 101.7(3) yes
C200 . Ir1 . C204 . 62.0(2) yes
C201 . Ir1 . C204 . 75.3(2) yes
C202 . Ir1 . C204 . 64.2(2) yes
C203 . Ir1 . C204 . 34.91(17) yes
C2 . Ir1 . C205 . 113.3(3) yes
C200 . Ir1 . C205 . 35.20(17) yes
C201 . Ir1 . C205 . 64.9(2) yes
C202 . Ir1 . C205 . 75.5(2) yes
C203 . Ir1 . C205 . 62.0(2) yes
C2 . Ir1 . H11 . 78.7 no
C200 . Ir1 . H11 . 137.6 no
C201 . Ir1 . H11 . 101.3 no
C202 . Ir1 . H11 . 75.9 no
C203 . Ir1 . H11 . 82.6 no
C2 . Ir1 . H12 . 87.8 no
C200 . Ir1 . H12 . 101.1 no
C201 . Ir1 . H12 . 95.4 no
C202 . Ir1 . H12 . 116.9 no
C203 . Ir1 . H12 . 152.3 no
C204 . Ir1 . C205 . 33.90(16) yes
C204 . Ir1 . H11 . 113.0 no
C205 . Ir1 . H11 . 144.6 no
C204 . Ir1 . H12 . 161.6 no
C205 . Ir1 . H12 . 127.7 no
H11 . Ir1 . H12 . 84.2 no
C2 . Ir1 . C210 . 123.2(3) yes
C2 . Ir1 . C211 . 151.8(4) yes
C210 . Ir1 . C211 . 34.53(19) yes
C2 . Ir1 . C212 . 173.8(4) yes
C210 . Ir1 . C212 . 61.3(2) yes
C211 . Ir1 . C212 . 34.29(18) yes
C2 . Ir1 . C213 . 139.8(3) yes
C210 . Ir1 . C213 . 71.1(2) yes
C211 . Ir1 . C213 . 61.7(2) yes
C212 . Ir1 . C213 . 35.28(18) yes
C2 . Ir1 . C214 . 114.6(3) yes
C210 . Ir1 . C214 . 60.2(2) yes
C211 . Ir1 . C214 . 72.9(2) yes
C212 . Ir1 . C214 . 63.1(2) yes
C213 . Ir1 . C214 . 34.84(19) yes
C2 . Ir1 . C215 . 108.4(3) yes
C210 . Ir1 . C215 . 33.77(17) yes
C211 . Ir1 . C215 . 61.9(2) yes
C212 . Ir1 . C215 . 73.0(2) yes
C213 . Ir1 . C215 . 60.8(2) yes
C2 . Ir1 . H11 . 78.7 no
C210 . Ir1 . H11 . 157.6 no
C211 . Ir1 . H11 . 126.2 no
C212 . Ir1 . H11 . 96.4 no
C213 . Ir1 . H11 . 89.1 no
C2 . Ir1 . H12 . 87.8 no
C210 . Ir1 . H12 . 99.9 no
C211 . Ir1 . H12 . 82.6 no
C212 . Ir1 . H12 . 95.7 no
C213 . Ir1 . H12 . 129.3 no
C214 . Ir1 . C215 . 33.31(18) yes
C214 . Ir1 . H11 . 109.0 no
C215 . Ir1 . H11 . 141.9 no
C214 . Ir1 . H12 . 155.5 no
C215 . Ir1 . H12 . 132.5 no
H11 . Ir1 . H12 . 84.2 no
Ir1 . C2 . N3 . 126.4(4) yes
Ir1 . C2 . N6 . 129.0(4) yes
N3 . C2 . N6 . 104.3(5) yes
C2 . N3 . C4 . 110.4(5) yes
C2 . N3 . C19 . 125.8(5) yes
C4 . N3 . C19 . 123.7(5) yes
N3 . C4 . C5 . 107.6(5) yes
N3 . C4 . H41 . 124.4 no
C5 . C4 . H41 . 128.0 no
C4 . C5 . N6 . 106.8(5) yes
C4 . C5 . H51 . 126.3 no
N6 . C5 . H51 . 126.8 no
C5 . N6 . C2 . 110.8(5) yes
C5 . N6 . C7 . 124.6(5) yes
C2 . N6 . C7 . 124.5(5) yes
N6 . C7 . C8 . 118.3(5) yes
N6 . C7 . C15 . 118.0(5) yes
C8 . C7 . C15 . 123.7(6) yes
C7 . C8 . C9 . 121.7(6) yes
C7 . C8 . C12 . 117.4(6) yes
C9 . C8 . C12 . 120.7(6) yes
C8 . C9 . C10 . 113.2(7) yes
C8 . C9 . C11 . 109.3(6) yes
C10 . C9 . C11 . 110.5(8) yes
C8 . C9 . H91 . 110.4 no
C10 . C9 . H91 . 105.7 no
C11 . C9 . H91 . 107.6 no
C9 . C10 . H101 . 111.5 no
C9 . C10 . H102 . 110.7 no
H101 . C10 . H102 . 109.5 no
C9 . C10 . H103 . 104.8 no
H101 . C10 . H103 . 110.9 no
H102 . C10 . H103 . 109.3 no
C9 . C11 . H111 . 110.8 no
C9 . C11 . H112 . 108.6 no
H111 . C11 . H112 . 109.0 no
C9 . C11 . H113 . 110.8 no
H111 . C11 . H113 . 108.7 no
H112 . C11 . H113 . 108.9 no
C8 . C12 . C13 . 120.4(6) yes
C8 . C12 . H121 . 117.9 no
C13 . C12 . H121 . 121.7 no
C12 . C13 . C14 . 121.2(6) yes
C12 . C13 . H131 . 119.5 no
C14 . C13 . H131 . 119.2 no
C13 . C14 . C15 . 120.8(6) yes
C13 . C14 . H141 . 119.2 no
C15 . C14 . H141 . 120.0 no
C14 . C15 . C7 . 116.5(6) yes
C14 . C15 . C16 . 120.5(6) yes
C7 . C15 . C16 . 122.9(6) yes
C15 . C16 . C17 . 114.5(6) yes
C15 . C16 . C18 . 108.2(6) yes
C17 . C16 . C18 . 108.2(7) yes
C15 . C16 . H161 . 112.1 no
C17 . C16 . H161 . 107.1 no
C18 . C16 . H161 . 106.3 no
C16 . C17 . H171 . 110.9 no
C16 . C17 . H172 . 111.3 no
H171 . C17 . H172 . 108.9 no
C16 . C17 . H173 . 107.6 no
H171 . C17 . H173 . 108.9 no
H172 . C17 . H173 . 109.2 no
C16 . C18 . H181 . 111.1 no
C16 . C18 . H183 . 109.3 no
H181 . C18 . H183 . 109.1 no
C16 . C18 . H182 . 110.2 no
H181 . C18 . H182 . 108.5 no
H183 . C18 . H182 . 108.6 no
N3 . C19 . C20 . 117.8(5) yes
N3 . C19 . C27 . 118.5(5) yes
C20 . C19 . C27 . 123.7(6) yes
C19 . C20 . C24 . 116.7(5) yes
C19 . C20 . C310 . 120.9(6) yes
C24 . C20 . C310 . 122.4(6) yes
C19 . C20 . C24 . 116.7(5) yes
C19 . C20 . C315 . 122.3(5) yes
C24 . C20 . C315 . 120.9(5) yes
C20 . C24 . C25 . 120.6(7) yes
C20 . C24 . H241 . 120.3 no
C25 . C24 . H241 . 119.1 no
C24 . C25 . C26 . 120.6(7) yes
C24 . C25 . H251 . 119.0 no
C26 . C25 . H251 . 120.3 no
C25 . C26 . C27 . 121.8(7) yes
C25 . C26 . H261 . 119.4 no
C27 . C26 . H261 . 118.8 no
C26 . C27 . C19 . 116.5(6) yes
C26 . C27 . C28 . 121.0(6) yes
C19 . C27 . C28 . 122.4(6) yes
C27 . C28 . C29 . 109.6(7) yes
C27 . C28 . C30 . 113.2(7) yes
C29 . C28 . C30 . 109.6(7) yes
C27 . C28 . H281 . 107.4 no
C29 . C28 . H281 . 107.4 no
C30 . C28 . H281 . 109.4 no
C28 . C29 . H291 . 109.4 no
C28 . C29 . H293 . 108.9 no
H291 . C29 . H293 . 110.3 no
C28 . C29 . H292 . 108.7 no
H291 . C29 . H292 . 109.0 no
H293 . C29 . H292 . 110.6 no
C28 . C30 . H301 . 109.3 no
C28 . C30 . H303 . 108.7 no
H301 . C30 . H303 . 110.6 no
C28 . C30 . H302 . 109.2 no
H301 . C30 . H302 . 110.3 no
H303 . C30 . H302 . 108.6 no
C38 . Ir37 . C67 . 165.4(3) yes
C38 . Ir37 . C68 . 158.2(3) yes
C67 . Ir37 . C68 . 34.6(3) yes
C38 . Ir37 . C69 . 125.4(3) yes
C67 . Ir37 . C69 . 62.7(4) yes
C68 . Ir37 . C69 . 35.4(3) yes
C38 . Ir37 . C70 . 106.0(3) yes
C67 . Ir37 . C70 . 74.2(4) yes
C68 . Ir37 . C70 . 62.4(4) yes
C69 . Ir37 . C70 . 33.9(3) yes
C38 . Ir37 . C71 . 107.5(3) yes
C67 . Ir37 . C71 . 64.0(4) yes
C68 . Ir37 . C71 . 74.2(4) yes
C69 . Ir37 . C71 . 62.0(4) yes
C70 . Ir37 . C71 . 34.9(3) yes
C38 . Ir37 . C72 . 130.4(3) yes
C67 . Ir37 . C72 . 36.3(4) yes
C68 . Ir37 . C72 . 63.1(4) yes
C69 . Ir37 . C72 . 73.5(4) yes
C70 . Ir37 . C72 . 62.5(4) yes
C38 . Ir37 . H372 . 91.4 no
C67 . Ir37 . H372 . 100.0 no
C68 . Ir37 . H372 . 83.5 no
C69 . Ir37 . H372 . 96.6 no
C70 . Ir37 . H372 . 128.0 no
C38 . Ir37 . H371 . 78.8 no
C67 . Ir37 . H371 . 93.9 no
C68 . Ir37 . H371 . 120.8 no
C69 . Ir37 . H371 . 155.8 no
C70 . Ir37 . H371 . 150.2 no
C71 . Ir37 . C72 . 35.0(4) yes
C71 . Ir37 . H372 . 157.1 no
C72 . Ir37 . H372 . 135.3 no
C71 . Ir37 . H371 . 115.3 no
C72 . Ir37 . H371 . 91.6 no
H372 . Ir37 . H371 . 80.5 no
Ir37 . C38 . N39 . 125.5(4) yes
Ir37 . C38 . N42 . 130.0(4) yes
N39 . C38 . N42 . 104.4(5) yes
C38 . N39 . C40 . 111.1(4) yes
C38 . N39 . C55 . 127.3(4) yes
C40 . N39 . C55 . 121.6(5) yes
N39 . C40 . C41 . 105.5(5) yes
N39 . C40 . H401 . 127.1 no
C41 . C40 . H401 . 127.4 no
C40 . C41 . N42 . 108.1(5) yes
C40 . C41 . H411 . 128.8 no
N42 . C41 . H411 . 123.1 no
C41 . N42 . C38 . 110.9(5) yes
C41 . N42 . C43 . 123.5(5) yes
C38 . N42 . C43 . 125.1(5) yes
N42 . C43 . C44 . 119.3(5) yes
N42 . C43 . C51 . 117.4(5) yes
C44 . C43 . C51 . 123.3(5) yes
C43 . C44 . C45 . 122.2(6) yes
C43 . C44 . C48 . 116.6(6) yes
C45 . C44 . C48 . 121.2(6) yes
C44 . C45 . C46 . 113.4(7) yes
C44 . C45 . C47 . 109.7(6) yes
C46 . C45 . C47 . 109.3(6) yes
C44 . C45 . H451 . 108.5 no
C46 . C45 . H451 . 107.2 no
C47 . C45 . H451 . 108.7 no
C45 . C46 . H461 . 107.4 no
C45 . C46 . H463 . 109.0 no
H461 . C46 . H463 . 108.7 no
C45 . C46 . H462 . 109.6 no
H461 . C46 . H462 . 110.3 no
H463 . C46 . H462 . 111.7 no
C45 . C47 . H471 . 105.8 no
C45 . C47 . H473 . 111.7 no
H471 . C47 . H473 . 109.8 no
C45 . C47 . H472 . 107.2 no
H471 . C47 . H472 . 109.9 no
H473 . C47 . H472 . 112.3 no
C44 . C48 . C49 . 121.3(7) yes
C44 . C48 . H481 . 120.4 no
C49 . C48 . H481 . 118.3 no
C48 . C49 . C50 . 121.0(7) yes
C48 . C49 . H491 . 120.2 no
C50 . C49 . H491 . 118.8 no
C49 . C50 . C51 . 121.0(6) yes
C49 . C50 . H501 . 118.3 no
C51 . C50 . H501 . 120.6 no
C43 . C51 . C50 . 116.7(5) yes
C43 . C51 . C320 . 122.4(5) yes
C50 . C51 . C320 . 120.9(5) yes
C43 . C51 . C50 . 116.7(5) yes
C43 . C51 . C325 . 122.0(5) yes
C50 . C51 . C325 . 120.9(5) yes
N39 . C55 . C56 . 118.2(5) yes
N39 . C55 . C60 . 117.7(5) yes
C56 . C55 . C60 . 123.9(5) yes
C55 . C56 . C57 . 116.1(6) yes
C55 . C56 . C64 . 123.0(5) yes
C57 . C56 . C64 . 120.9(6) yes
C56 . C57 . C58 . 121.6(6) yes
C56 . C57 . H571 . 119.9 no
C58 . C57 . H571 . 118.6 no
C57 . C58 . C59 . 120.9(6) yes
C57 . C58 . H581 . 118.4 no
C59 . C58 . H581 . 120.7 no
C58 . C59 . C60 . 120.9(6) yes
C58 . C59 . H591 . 120.3 no
C60 . C59 . H591 . 118.8 no
C55 . C60 . C59 . 116.5(6) yes
C55 . C60 . C61 . 122.9(5) yes
C59 . C60 . C61 . 120.6(6) yes
C60 . C61 . C62 . 109.9(6) yes
C60 . C61 . C63 . 112.0(6) yes
C62 . C61 . C63 . 110.8(6) yes
C60 . C61 . H611 . 105.7 no
C62 . C61 . H611 . 108.8 no
C63 . C61 . H611 . 109.5 no
C61 . C62 . H621 . 109.1 no
C61 . C62 . H622 . 111.0 no
H621 . C62 . H622 . 109.2 no
C61 . C62 . H623 . 109.2 no
H621 . C62 . H623 . 108.5 no
H622 . C62 . H623 . 109.9 no
C61 . C63 . H632 . 108.6 no
C61 . C63 . H631 . 107.4 no
H632 . C63 . H631 . 111.5 no
C61 . C63 . H633 . 110.1 no
H632 . C63 . H633 . 109.6 no
H631 . C63 . H633 . 109.6 no
C56 . C64 . C65 . 112.7(6) yes
C56 . C64 . C66 . 110.7(6) yes
C65 . C64 . C66 . 109.8(7) yes
C56 . C64 . H641 . 107.8 no
C65 . C64 . H641 . 108.4 no
C66 . C64 . H641 . 107.2 no
C64 . C65 . H651 . 106.5 no
C64 . C65 . H652 . 108.6 no
H651 . C65 . H652 . 109.6 no
C64 . C65 . H653 . 108.9 no
H651 . C65 . H653 . 111.3 no
H652 . C65 . H653 . 111.7 no
C64 . C66 . H662 . 109.8 no
C64 . C66 . H661 . 108.0 no
H662 . C66 . H661 . 110.1 no
C64 . C66 . H663 . 109.4 no
H662 . C66 . H663 . 110.6 no
H661 . C66 . H663 . 108.9 no
Ir37 . C67 . C68 . 73.1(5) yes
Ir37 . C67 . C72 . 73.6(5) yes
C68 . C67 . C72 . 119.7(10) yes
Ir37 . C67 . H671 . 119.6 no
C68 . C67 . H671 . 124.2 no
C72 . C67 . H671 . 115.9 no
Ir37 . C68 . C67 . 72.3(5) yes
Ir37 . C68 . C69 . 73.7(5) yes
C67 . C68 . C69 . 120.6(10) yes
Ir37 . C68 . H681 . 124.8 no
C67 . C68 . H681 . 119.9 no
C69 . C68 . H681 . 119.5 no
Ir37 . C69 . C68 . 70.9(5) yes
Ir37 . C69 . C70 . 75.0(5) yes
C68 . C69 . C70 . 121.4(10) yes
Ir37 . C69 . F74 . 134.3(8) yes
C68 . C69 . F74 . 111.9(11) yes
C70 . C69 . F74 . 126.0(12) yes
Ir37 . C69 . C68 . 70.9(5) yes
Ir37 . C69 . C70 . 75.0(5) yes
C68 . C69 . C70 . 121.4(10) yes
Ir37 . C69 . H691 . 128.7 no
C68 . C69 . H691 . 116.8 no
C70 . C69 . H691 . 121.7 no
Ir37 . C70 . C69 . 71.1(6) yes
Ir37 . C70 . C71 . 73.0(5) yes
C69 . C70 . C71 . 120.3(10) yes
Ir37 . C70 . H701 . 121.0 no
C69 . C70 . H701 . 115.7 no
C71 . C70 . H701 . 123.5 no
Ir37 . C71 . C70 . 72.1(5) yes
Ir37 . C71 . C72 . 70.2(5) yes
C70 . C71 . C72 . 117.8(10) yes
Ir37 . C71 . H711 . 118.0 no
C70 . C71 . H711 . 119.1 no
C72 . C71 . H711 . 121.9 no
Ir37 . C72 . C67 . 70.1(5) yes
Ir37 . C72 . C71 . 74.8(5) yes
C67 . C72 . C71 . 120.3(10) yes
Ir37 . C72 . H721 . 129.8 no
C67 . C72 . H721 . 123.5 no
C71 . C72 . H721 . 116.2 no
Ir37 . C72 . C67 . 70.1(5) yes
Ir37 . C72 . C71 . 74.8(5) yes
C67 . C72 . C71 . 120.3(10) yes
Ir37 . C72 . F73 . 134.2(7) yes
C67 . C72 . F73 . 138.0(12) yes
C71 . C72 . F73 . 100.9(11) yes
F75 . C76 . F77 . 106.1(5) yes
F75 . C76 . F78 . 105.4(5) yes
F77 . C76 . F78 . 108.1(5) yes
F75 . C76 . C79 . 111.8(5) yes
F77 . C76 . C79 . 112.9(5) yes
F78 . C76 . C79 . 112.1(5) yes
C76 . C79 . C80 . 118.8(5) yes
C76 . C79 . C84 . 120.0(5) yes
C80 . C79 . C84 . 121.2(5) yes
C79 . C80 . C81 . 122.0(5) yes
C79 . C80 . H801 . 119.5 no
C81 . C80 . H801 . 118.5 no
C80 . C81 . C82 . 115.7(5) yes
C80 . C81 . B89 . 124.1(5) yes
C82 . C81 . B89 . 120.1(5) yes
C81 . C82 . C83 . 122.2(5) yes
C81 . C82 . H821 . 118.2 no
C83 . C82 . H821 . 119.6 no
C82 . C83 . C84 . 121.4(5) yes
C82 . C83 . C85 . 120.8(5) yes
C84 . C83 . C85 . 117.8(5) yes
C79 . C84 . C83 . 117.3(5) yes
C79 . C84 . H841 . 120.5 no
C83 . C84 . H841 . 122.2 no
C83 . C85 . F240 . 110.7(5) yes
C83 . C85 . F241 . 115.6(5) yes
F240 . C85 . F241 . 105.38(6) yes
C83 . C85 . F242 . 113.6(5) yes
F240 . C85 . F242 . 105.34(6) yes
F241 . C85 . F242 . 105.35(6) yes
C83 . C85 . F245 . 114.5(5) yes
C83 . C85 . F246 . 111.6(5) yes
F245 . C85 . F246 . 105.35(6) yes
C83 . C85 . F247 . 113.8(5) yes
F245 . C85 . F247 . 105.35(6) yes
F246 . C85 . F247 . 105.36(6) yes
C81 . B89 . C90 . 110.6(4) yes
C81 . B89 . C104 . 105.8(4) yes
C90 . B89 . C104 . 114.5(4) yes
C81 . B89 . C118 . 110.3(4) yes
C90 . B89 . C118 . 106.0(4) yes
C104 . B89 . C118 . 109.6(4) yes
B89 . C90 . C91 . 119.8(4) yes
B89 . C90 . C95 . 125.3(5) yes
C91 . C90 . C95 . 114.9(5) yes
C90 . C91 . C92 . 122.8(5) yes
C90 . C91 . H911 . 118.8 no
C92 . C91 . H911 . 118.4 no
C91 . C92 . C93 . 121.1(5) yes
C91 . C92 . C100 . 118.9(5) yes
C93 . C92 . C100 . 120.0(5) yes
C92 . C93 . C94 . 117.0(5) yes
C92 . C93 . H931 . 121.3 no
C94 . C93 . H931 . 121.6 no
C93 . C94 . C95 . 121.7(5) yes
C93 . C94 . C96 . 117.6(5) yes
C95 . C94 . C96 . 120.7(5) yes
C90 . C95 . C94 . 122.4(5) yes
C90 . C95 . H951 . 119.9 no
C94 . C95 . H951 . 117.7 no
C94 . C96 . F250 . 114.4(5) yes
C94 . C96 . F251 . 116.1(5) yes
F250 . C96 . F251 . 105.38(6) yes
C94 . C96 . F252 . 109.4(5) yes
F250 . C96 . F252 . 105.35(6) yes
F251 . C96 . F252 . 105.34(6) yes
C94 . C96 . F255 . 113.6(8) yes
C94 . C96 . F256 . 105.2(7) yes
F255 . C96 . F256 . 105.34(6) yes
C94 . C96 . F257 . 120.7(7) yes
F255 . C96 . F257 . 105.37(6) yes
F256 . C96 . F257 . 105.36(6) yes
C92 . C100 . F101 . 112.6(5) yes
C92 . C100 . F102 . 113.3(5) yes
F101 . C100 . F102 . 106.6(6) yes
C92 . C100 . F103 . 111.5(5) yes
F101 . C100 . F103 . 106.8(5) yes
F102 . C100 . F103 . 105.6(5) yes
B89 . C104 . C105 . 120.2(5) yes
B89 . C104 . C109 . 124.7(5) yes
C105 . C104 . C109 . 114.9(5) yes
C104 . C105 . C106 . 122.7(5) yes
C104 . C105 . H1051 . 119.8 no
C106 . C105 . H1051 . 117.5 no
C105 . C106 . C107 . 121.0(5) yes
C105 . C106 . C114 . 118.2(5) yes
C107 . C106 . C114 . 120.8(5) yes
C106 . C107 . C108 . 117.8(5) yes
C106 . C107 . H1071 . 120.7 no
C108 . C107 . H1071 . 121.5 no
C107 . C108 . C109 . 120.8(5) yes
C107 . C108 . C110 . 120.4(5) yes
C109 . C108 . C110 . 118.8(5) yes
C104 . C109 . C108 . 122.6(5) yes
C104 . C109 . H1091 . 118.7 no
C108 . C109 . H1091 . 118.7 no
C108 . C110 . F111 . 112.9(5) yes
C108 . C110 . F112 . 111.9(5) yes
F111 . C110 . F112 . 106.2(5) yes
C108 . C110 . F113 . 112.1(5) yes
F111 . C110 . F113 . 107.1(5) yes
F112 . C110 . F113 . 106.1(5) yes
C106 . C114 . F300 . 116.1(5) yes
C106 . C114 . F301 . 113.0(5) yes
F300 . C114 . F301 . 105.36(6) yes
C106 . C114 . F302 . 110.8(5) yes
F300 . C114 . F302 . 105.37(6) yes
F301 . C114 . F302 . 105.37(6) yes
C106 . C114 . F305 . 109.9(6) yes
C106 . C114 . F306 . 114.0(5) yes
F305 . C114 . F306 . 105.35(6) yes
C106 . C114 . F307 . 115.9(6) yes
F305 . C114 . F307 . 105.36(6) yes
F306 . C114 . F307 . 105.35(6) yes
B89 . C118 . C119 . 121.1(4) yes
B89 . C118 . C123 . 123.4(5) yes
C119 . C118 . C123 . 115.5(5) yes
C118 . C119 . C120 . 122.6(5) yes
C118 . C119 . H1191 . 119.5 no
C120 . C119 . H1191 . 117.8 no
C119 . C120 . C121 . 120.7(5) yes
C119 . C120 . C128 . 118.0(5) yes
C121 . C120 . C128 . 121.3(5) yes
C120 . C121 . C122 . 118.1(5) yes
C120 . C121 . H1211 . 120.5 no
C122 . C121 . H1211 . 121.4 no
C121 . C122 . C123 . 121.2(5) yes
C121 . C122 . C124 . 122.1(5) yes
C123 . C122 . C124 . 116.7(5) yes
C118 . C123 . C122 . 121.8(5) yes
C118 . C123 . H1231 . 119.3 no
C122 . C123 . H1231 . 118.9 no
C122 . C124 . F125 . 112.8(6) yes
C122 . C124 . F126 . 111.9(6) yes
F125 . C124 . F126 . 107.5(6) yes
C122 . C124 . F127 . 111.6(6) yes
F125 . C124 . F127 . 106.5(6) yes
F126 . C124 . F127 . 106.2(6) yes
C120 . C128 . F129 . 113.8(5) yes
C120 . C128 . F130 . 111.4(5) yes
F129 . C128 . F130 . 106.3(5) yes
C120 . C128 . F131 . 113.1(5) yes
F129 . C128 . F131 . 107.2(5) yes
F130 . C128 . F131 . 104.5(5) yes
F132 . C133 . F134 . 105.2(5) yes
F132 . C133 . F135 . 106.6(5) yes
F134 . C133 . F135 . 107.0(5) yes
F132 . C133 . C136 . 112.6(5) yes
F134 . C133 . C136 . 111.6(5) yes
F135 . C133 . C136 . 113.3(5) yes
C133 . C136 . C137 . 120.4(5) yes
C133 . C136 . C141 . 118.9(5) yes
C137 . C136 . C141 . 120.7(5) yes
C136 . C137 . C138 . 118.1(5) yes
C136 . C137 . H1371 . 122.0 no
C138 . C137 . H1371 . 119.9 no
C137 . C138 . C139 . 121.0(5) yes
C137 . C138 . C185 . 119.4(5) yes
C139 . C138 . C185 . 119.6(5) yes
C138 . C139 . C140 . 122.2(5) yes
C138 . C139 . H1391 . 119.8 no
C140 . C139 . H1391 . 118.0 no
C139 . C140 . C141 . 115.7(5) yes
C139 . C140 . B142 . 123.4(5) yes
C141 . C140 . B142 . 120.9(5) yes
C140 . C141 . C136 . 122.2(5) yes
C140 . C141 . H1411 . 118.9 no
C136 . C141 . H1411 . 118.8 no
C140 . B142 . C143 . 105.8(4) yes
C140 . B142 . C157 . 112.7(5) yes
C143 . B142 . C157 . 113.1(5) yes
C140 . B142 . C171 . 112.4(5) yes
C143 . B142 . C171 . 109.3(4) yes
C157 . B142 . C171 . 103.7(4) yes
B142 . C143 . C144 . 121.1(5) yes
B142 . C143 . C148 . 123.4(5) yes
C144 . C143 . C148 . 115.4(5) yes
C143 . C144 . C145 . 122.0(5) yes
C143 . C144 . H1441 . 119.5 no
C145 . C144 . H1441 . 118.5 no
C144 . C145 . C146 . 121.0(5) yes
C144 . C145 . C153 . 120.7(5) yes
C146 . C145 . C153 . 118.3(5) yes
C145 . C146 . C147 . 118.2(5) yes
C145 . C146 . H1461 . 122.9 no
C147 . C146 . H1461 . 118.9 no
C146 . C147 . C148 . 120.9(5) yes
C146 . C147 . C149 . 120.5(5) yes
C148 . C147 . C149 . 118.6(5) yes
C143 . C148 . C147 . 122.5(5) yes
C143 . C148 . H1481 . 118.9 no
C147 . C148 . H1481 . 118.6 no
C147 . C149 . F260 . 110.0(5) yes
C147 . C149 . F261 . 111.4(5) yes
F260 . C149 . F261 . 105.32(6) yes
C147 . C149 . F262 . 118.4(6) yes
F260 . C149 . F262 . 105.37(6) yes
F261 . C149 . F262 . 105.39(6) yes
C147 . C149 . F265 . 116.6(5) yes
C147 . C149 . F266 . 115.0(4) yes
F265 . C149 . F266 . 105.39(6) yes
C147 . C149 . F267 . 108.2(5) yes
F265 . C149 . F267 . 105.35(6) yes
F266 . C149 . F267 . 105.34(6) yes
C145 . C153 . F154 . 112.3(6) yes
C145 . C153 . F155 . 111.9(5) yes
F154 . C153 . F155 . 104.1(6) yes
C145 . C153 . F156 . 113.9(5) yes
F154 . C153 . F156 . 108.4(6) yes
F155 . C153 . F156 . 105.7(6) yes
B142 . C157 . C158 . 118.5(5) yes
B142 . C157 . C162 . 124.9(5) yes
C158 . C157 . C162 . 116.4(5) yes
C157 . C158 . C159 . 121.7(6) yes
C157 . C158 . H1581 . 120.7 no
C159 . C158 . H1581 . 117.7 no
C158 . C159 . C160 . 121.1(5) yes
C158 . C159 . C167 . 118.4(5) yes
C160 . C159 . C167 . 120.5(5) yes
C159 . C160 . C161 . 117.9(5) yes
C159 . C160 . H1601 . 121.9 no
C161 . C160 . H1601 . 120.1 no
C160 . C161 . C162 . 121.0(6) yes
C160 . C161 . C163 . 120.1(5) yes
C162 . C161 . C163 . 118.8(5) yes
C161 . C162 . C157 . 121.9(5) yes
C161 . C162 . H1621 . 117.3 no
C157 . C162 . H1621 . 120.8 no
C161 . C163 . F280 . 111.6(6) yes
C161 . C163 . F281 . 117.3(7) yes
F280 . C163 . F281 . 105.37(6) yes
C161 . C163 . F282 . 111.0(6) yes
F280 . C163 . F282 . 105.35(6) yes
F281 . C163 . F282 . 105.38(6) yes
C161 . C163 . F285 . 114.0(5) yes
C161 . C163 . F286 . 111.3(5) yes
F285 . C163 . F286 . 105.36(6) yes
C161 . C163 . F287 . 114.6(5) yes
F285 . C163 . F287 . 105.38(6) yes
F286 . C163 . F287 . 105.34(6) yes
C159 . C167 . F230 . 113.3(5) yes
C159 . C167 . F231 . 112.0(4) yes
F230 . C167 . F231 . 105.32(6) yes
C159 . C167 . F232 . 114.7(4) yes
F230 . C167 . F232 . 105.39(6) yes
F231 . C167 . F232 . 105.32(6) yes
C159 . C167 . F235 . 115.4(6) yes
C159 . C167 . F236 . 119.8(6) yes
F235 . C167 . F236 . 105.38(6) yes
C159 . C167 . F237 . 104.2(6) yes
F235 . C167 . F237 . 105.35(6) yes
F236 . C167 . F237 . 105.36(6) yes
B142 . C171 . C172 . 126.0(5) yes
B142 . C171 . C176 . 118.5(5) yes
C172 . C171 . C176 . 115.5(5) yes
C171 . C172 . C173 . 121.6(5) yes
C171 . C172 . H1721 . 118.9 no
C173 . C172 . H1721 . 119.5 no
C172 . C173 . C174 . 121.1(5) yes
C172 . C173 . C181 . 118.4(5) yes
C174 . C173 . C181 . 120.5(5) yes
C173 . C174 . C175 . 118.4(5) yes
C173 . C174 . H1741 . 120.3 no
C175 . C174 . H1741 . 121.2 no
C174 . C175 . C176 . 120.8(5) yes
C174 . C175 . C177 . 119.8(5) yes
C176 . C175 . C177 . 119.4(5) yes
C171 . C176 . C175 . 122.5(5) yes
C171 . C176 . H1761 . 118.8 no
C175 . C176 . H1761 . 118.6 no
C175 . C177 . F270 . 114.2(5) yes
C175 . C177 . F271 . 114.3(5) yes
F270 . C177 . F271 . 105.35(6) yes
C175 . C177 . F272 . 111.4(5) yes
F270 . C177 . F272 . 105.36(6) yes
F271 . C177 . F272 . 105.35(6) yes
C175 . C177 . F275 . 112.9(5) yes
C175 . C177 . F276 . 111.6(5) yes
F275 . C177 . F276 . 105.37(6) yes
C175 . C177 . F277 . 115.4(5) yes
F275 . C177 . F277 . 105.37(6) yes
F276 . C177 . F277 . 105.35(6) yes
C173 . C181 . F290 . 111.3(5) yes
C173 . C181 . F291 . 115.2(5) yes
F290 . C181 . F291 . 105.37(6) yes
C173 . C181 . F292 . 113.4(4) yes
F290 . C181 . F292 . 105.33(6) yes
F291 . C181 . F292 . 105.38(6) yes
C173 . C181 . F295 . 118.3(6) yes
C173 . C181 . F296 . 108.9(6) yes
F295 . C181 . F296 . 105.36(6) yes
C173 . C181 . F297 . 112.7(5) yes
F295 . C181 . F297 . 105.38(6) yes
F296 . C181 . F297 . 105.35(6) yes
C138 . C185 . F220 . 115.5(5) yes
C138 . C185 . F221 . 113.0(5) yes
F220 . C185 . F221 . 105.37(6) yes
C138 . C185 . F222 . 111.5(5) yes
F220 . C185 . F222 . 105.37(6) yes
F221 . C185 . F222 . 105.33(6) yes
C138 . C185 . F225 . 112.1(4) yes
C138 . C185 . F226 . 114.9(4) yes
F225 . C185 . F226 . 105.35(6) yes
C138 . C185 . F227 . 113.0(5) yes
F225 . C185 . F227 . 105.31(6) yes
F226 . C185 . F227 . 105.37(6) yes
Ir1 . C200 . C201 . 70.4(4) yes
Ir1 . C200 . C205 . 75.9(4) yes
C201 . C200 . C205 . 122.25(6) yes
Ir1 . C200 . F206 . 125.3(6) yes
C201 . C200 . F206 . 118.87(6) yes
C205 . C200 . F206 . 118.86(6) yes
Ir1 . C201 . C200 . 73.0(4) yes
Ir1 . C201 . C202 . 73.1(4) yes
C200 . C201 . C202 . 118.89(6) yes
Ir1 . C201 . H2011 . 120.4 no
C200 . C201 . H2011 . 120.5 no
C202 . C201 . H2011 . 120.4 no
Ir1 . C202 . C201 . 71.2(4) yes
Ir1 . C202 . C203 . 74.1(4) yes
C201 . C202 . C203 . 118.93(6) yes
Ir1 . C202 . H2021 . 119.4 no
C201 . C202 . H2021 . 120.6 no
C203 . C202 . H2021 . 120.0 no
Ir1 . C203 . C202 . 70.0(4) yes
Ir1 . C203 . C204 . 75.3(4) yes
C202 . C203 . C204 . 122.07(6) yes
Ir1 . C203 . H2031 . 117.5 no
C202 . C203 . H2031 . 120.6 no
C204 . C203 . H2031 . 116.2 no
Ir1 . C204 . C203 . 69.8(4) yes
Ir1 . C204 . C205 . 72.0(4) yes
C203 . C204 . C205 . 118.94(6) yes
Ir1 . C204 . H2041 . 121.2 no
C203 . C204 . H2041 . 120.3 no
C205 . C204 . H2041 . 120.0 no
Ir1 . C205 . C200 . 68.9(4) yes
Ir1 . C205 . C204 . 74.0(4) yes
C200 . C205 . C204 . 118.91(6) yes
Ir1 . C205 . H2051 . 119.6 no
C200 . C205 . H2051 . 119.1 no
C204 . C205 . H2051 . 121.2 no
Ir1 . C210 . C211 . 71.3(5) yes
Ir1 . C210 . C215 . 74.4(5) yes
C211 . C210 . C215 . 122.06(6) yes
Ir1 . C210 . H2101 . 120.8 no
C211 . C210 . H2101 . 119.1 no
C215 . C210 . H2101 . 118.4 no
Ir1 . C211 . C210 . 74.2(5) yes
Ir1 . C211 . C212 . 71.1(5) yes
C210 . C211 . C212 . 118.92(6) yes
Ir1 . C211 . H2111 . 119.9 no
C210 . C211 . H2111 . 120.5 no
C212 . C211 . H2111 . 120.2 no
Ir1 . C212 . C211 . 74.6(5) yes
Ir1 . C212 . C213 . 72.2(5) yes
C211 . C212 . C213 . 118.90(6) yes
Ir1 . C212 . H2121 . 120.3 no
C211 . C212 . H2121 . 120.4 no
C213 . C212 . H2121 . 120.6 no
Ir1 . C213 . C212 . 72.5(5) yes
Ir1 . C213 . C214 . 75.5(5) yes
C212 . C213 . C214 . 122.26(5) yes
Ir1 . C213 . F216 . 124.6(7) yes
C212 . C213 . F216 . 118.87(6) yes
C214 . C213 . F216 . 118.87(6) yes
Ir1 . C214 . C213 . 69.7(5) yes
Ir1 . C214 . C215 . 75.1(5) yes
C213 . C214 . C215 . 118.91(6) yes
Ir1 . C214 . H2141 . 118.1 no
C213 . C214 . H2141 . 119.2 no
C215 . C214 . H2141 . 121.2 no
C210 . C215 . C214 . 118.94(6) yes
C210 . C215 . Ir1 . 71.9(5) yes
C214 . C215 . Ir1 . 71.6(5) yes
C210 . C215 . H2151 . 120.3 no
C214 . C215 . H2151 . 119.8 no
Ir1 . C215 . H2151 . 118.7 no
C20 . C310 . C311 . 110.67(7) yes
C20 . C310 . C312 . 110.69(7) yes
C311 . C310 . C312 . 111.38(7) yes
C20 . C310 . H3101 . 107.1 no
C311 . C310 . H3101 . 112.1 no
C312 . C310 . H3101 . 104.6 no
C310 . C311 . H3111 . 108.9 no
C310 . C311 . H3113 . 112.5 no
H3111 . C311 . H3113 . 107.8 no
C310 . C311 . H3112 . 109.0 no
H3111 . C311 . H3112 . 110.0 no
H3113 . C311 . H3112 . 108.6 no
C310 . C312 . H3121 . 108.8 no
C310 . C312 . H3122 . 111.1 no
H3121 . C312 . H3122 . 110.8 no
C310 . C312 . H3123 . 104.5 no
H3121 . C312 . H3123 . 110.6 no
H3122 . C312 . H3123 . 110.8 no
C20 . C315 . C316 . 110.67(7) yes
C20 . C315 . C317 . 110.69(7) yes
C316 . C315 . C317 . 111.38(7) yes
C20 . C315 . H3151 . 107.2 no
C316 . C315 . H3151 . 108.3 no
C317 . C315 . H3151 . 108.5 no
C315 . C316 . H3161 . 111.0 no
C315 . C316 . H3163 . 109.7 no
H3161 . C316 . H3163 . 108.5 no
C315 . C316 . H3162 . 108.1 no
H3161 . C316 . H3162 . 109.9 no
H3163 . C316 . H3162 . 109.6 no
C315 . C317 . H3171 . 107.1 no
C315 . C317 . H3172 . 110.8 no
H3171 . C317 . H3172 . 111.2 no
C315 . C317 . H3173 . 107.6 no
H3171 . C317 . H3173 . 109.7 no
H3172 . C317 . H3173 . 110.3 no
C51 . C320 . C321 . 110.69(7) yes
C51 . C320 . C322 . 110.67(7) yes
C321 . C320 . C322 . 111.38(7) yes
C51 . C320 . H3201 . 108.3 no
C321 . C320 . H3201 . 109.5 no
C322 . C320 . H3201 . 106.2 no
C320 . C321 . H3211 . 108.6 no
C320 . C321 . H3212 . 107.9 no
H3211 . C321 . H3212 . 109.9 no
C320 . C321 . H3213 . 111.9 no
H3211 . C321 . H3213 . 109.4 no
H3212 . C321 . H3213 . 109.1 no
C320 . C322 . H3221 . 109.8 no
C320 . C322 . H3222 . 109.8 no
H3221 . C322 . H3222 . 110.5 no
C320 . C322 . H3223 . 106.2 no
H3221 . C322 . H3223 . 110.7 no
H3222 . C322 . H3223 . 109.7 no
C51 . C325 . C326 . 110.69(7) yes
C51 . C325 . C327 . 110.68(7) yes
C326 . C325 . C327 . 111.38(7) yes
C51 . C325 . H3251 . 109.3 no
C326 . C325 . H3251 . 109.3 no
C327 . C325 . H3251 . 105.3 no
C325 . C326 . H3261 . 110.0 no
C325 . C326 . H3262 . 108.6 no
H3261 . C326 . H3262 . 109.1 no
C325 . C326 . H3263 . 109.7 no
H3261 . C326 . H3263 . 109.4 no
H3262 . C326 . H3263 . 109.9 no
C325 . C327 . H3271 . 109.4 no
C325 . C327 . H3272 . 109.6 no
H3271 . C327 . H3272 . 110.4 no
C325 . C327 . H3273 . 107.9 no
H3271 . C327 . H3273 . 110.1 no
H3272 . C327 . H3273 . 109.4 no

loop_
_geom_bond_atom_site_label_1
_geom_bond_site_symmetry_1
_geom_bond_atom_site_label_2
_geom_bond_site_symmetry_2
_geom_bond_distance
_geom_bond_publ_flag
Ir1 . C2 . 2.001(6) yes
Ir1 . C200 . 2.213(8) yes
Ir1 . C201 . 2.180(8) yes
Ir1 . C202 . 2.203(8) yes
Ir1 . C203 . 2.256(8) yes
Ir1 . C204 . 2.325(8) yes
Ir1 . C205 . 2.300(8) yes
Ir1 . H11 . 1.390 no
Ir1 . H12 . 1.451 no
Ir1 . C2 . 2.001(6) yes
Ir1 . C210 . 2.344(10) yes
Ir1 . C211 . 2.308(10) yes
Ir1 . C212 . 2.264(9) yes
Ir1 . C213 . 2.259(10) yes
Ir1 . C214 . 2.333(10) yes
Ir1 . C215 . 2.376(10) yes
Ir1 . H11 . 1.390 no
Ir1 . H12 . 1.451 no
C2 . N3 . 1.360(7) yes
C2 . N6 . 1.365(7) yes
N3 . C4 . 1.384(8) yes
N3 . C19 . 1.447(7) yes
C4 . C5 . 1.331(9) yes
C4 . H41 . 0.949 no
C5 . N6 . 1.383(7) yes
C5 . H51 . 0.938 no
N6 . C7 . 1.460(7) yes
C7 . C8 . 1.387(9) yes
C7 . C15 . 1.388(9) yes
C8 . C9 . 1.538(10) yes
C8 . C12 . 1.393(9) yes
C9 . C10 . 1.512(12) yes
C9 . C11 . 1.520(11) yes
C9 . H91 . 1.000 no
C10 . H101 . 0.965 no
C10 . H102 . 0.965 no
C10 . H103 . 0.955 no
C11 . H111 . 0.964 no
C11 . H112 . 0.950 no
C11 . H113 . 0.959 no
C12 . C13 . 1.371(10) yes
C12 . H121 . 0.914 no
C13 . C14 . 1.370(10) yes
C13 . H131 . 0.937 no
C14 . C15 . 1.404(9) yes
C14 . H141 . 0.947 no
C15 . C16 . 1.523(9) yes
C16 . C17 . 1.520(11) yes
C16 . C18 . 1.562(11) yes
C16 . H161 . 0.963 no
C17 . H171 . 0.957 no
C17 . H172 . 0.956 no
C17 . H173 . 0.978 no
C18 . H181 . 0.970 no
C18 . H183 . 0.953 no
C18 . H182 . 0.957 no
C19 . C20 . 1.410(8) yes
C19 . C27 . 1.388(9) yes
C20 . C24 . 1.393(10) yes
C20 . C310 . 1.524(6) yes
C20 . C24 . 1.393(10) yes
C20 . C315 . 1.525(6) yes
C24 . C25 . 1.387(12) yes
C24 . H241 . 0.919 no
C25 . C26 . 1.367(11) yes
C25 . H251 . 0.919 no
C26 . C27 . 1.392(10) yes
C26 . H261 . 0.925 no
C27 . C28 . 1.510(9) yes
C28 . C29 . 1.537(12) yes
C28 . C30 . 1.523(11) yes
C28 . H281 . 0.975 no
C29 . H291 . 0.964 no
C29 . H293 . 0.958 no
C29 . H292 . 0.961 no
C30 . H301 . 0.965 no
C30 . H303 . 0.960 no
C30 . H302 . 0.964 no
Ir37 . C38 . 2.019(6) yes
Ir37 . C67 . 2.221(9) yes
Ir37 . C68 . 2.230(9) yes
Ir37 . C69 . 2.265(9) yes
Ir37 . C70 . 2.312(9) yes
Ir37 . C71 . 2.323(9) yes
Ir37 . C72 . 2.264(9) yes
Ir37 . H372 . 1.382 no
Ir37 . H371 . 1.422 no
C38 . N39 . 1.363(7) yes
C38 . N42 . 1.356(7) yes
N39 . C40 . 1.402(7) yes
N39 . C55 . 1.448(7) yes
C40 . C41 . 1.346(8) yes
C40 . H401 . 0.934 no
C41 . N42 . 1.379(7) yes
C41 . H411 . 0.918 no
N42 . C43 . 1.449(7) yes
C43 . C44 . 1.395(9) yes
C43 . C51 . 1.409(8) yes
C44 . C45 . 1.524(9) yes
C44 . C48 . 1.401(10) yes
C45 . C46 . 1.539(11) yes
C45 . C47 . 1.562(12) yes
C45 . H451 . 0.988 no
C46 . H461 . 0.956 no
C46 . H463 . 0.966 no
C46 . H462 . 0.960 no
C47 . H471 . 0.942 no
C47 . H473 . 0.946 no
C47 . H472 . 0.966 no
C48 . C49 . 1.364(11) yes
C48 . H481 . 0.930 no
C49 . C50 . 1.378(11) yes
C49 . H491 . 0.939 no
C50 . C51 . 1.390(9) yes
C50 . H501 . 0.946 no
C51 . C320 . 1.526(6) yes
C51 . C325 . 1.529(6) yes
C55 . C56 . 1.397(8) yes
C55 . C60 . 1.408(8) yes
C56 . C57 . 1.408(9) yes
C56 . C64 . 1.505(9) yes
C57 . C58 . 1.368(10) yes
C57 . H571 . 0.953 no
C58 . C59 . 1.381(10) yes
C58 . H581 . 0.916 no
C59 . C60 . 1.401(8) yes
C59 . H591 . 0.927 no
C60 . C61 . 1.504(9) yes
C61 . C62 . 1.532(10) yes
C61 . C63 . 1.520(11) yes
C61 . H611 . 0.978 no
C62 . H621 . 0.961 no
C62 . H622 . 0.968 no
C62 . H623 . 0.956 no
C63 . H632 . 0.965 no
C63 . H631 . 0.968 no
C63 . H633 . 0.967 no
C64 . C65 . 1.522(10) yes
C64 . C66 . 1.549(11) yes
C64 . H641 . 0.975 no
C65 . H651 . 0.952 no
C65 . H652 . 0.970 no
C65 . H653 . 0.958 no
C66 . H662 . 0.953 no
C66 . H661 . 0.959 no
C66 . H663 . 0.960 no
C67 . C68 . 1.322(13) yes
C67 . C72 . 1.397(14) yes
C67 . H671 . 0.978 no
C68 . C69 . 1.366(13) yes
C68 . H681 . 1.005 no
C69 . C70 . 1.335(14) yes
C69 . F74 . 1.335(15) yes
C69 . C70 . 1.335(14) yes
C69 . H691 . 0.950 no
C70 . C71 . 1.391(13) yes
C70 . H701 . 1.005 no
C71 . C72 . 1.382(14) yes
C71 . H711 . 0.968 no
C72 . H721 . 0.950 no
C72 . F73 . 1.380(14) yes
F75 . C76 . 1.341(7) yes
C76 . F77 . 1.330(7) yes
C76 . F78 . 1.327(7) yes
C76 . C79 . 1.504(8) yes
C79 . C80 . 1.392(7) yes
C79 . C84 . 1.389(8) yes
C80 . C81 . 1.400(8) yes
C80 . H801 . 0.963 no
C81 . C82 . 1.397(7) yes
C81 . B89 . 1.649(8) yes
C82 . C83 . 1.386(8) yes
C82 . H821 . 0.912 no
C83 . C84 . 1.385(8) yes
C83 . C85 . 1.492(6) yes
C84 . H841 . 0.921 no
C85 . F240 . 1.339(5) yes
C85 . F241 . 1.336(5) yes
C85 . F242 . 1.337(5) yes
C85 . F245 . 1.334(5) yes
C85 . F246 . 1.339(5) yes
C85 . F247 . 1.337(5) yes
B89 . C90 . 1.654(8) yes
B89 . C104 . 1.638(8) yes
B89 . C118 . 1.646(8) yes
C90 . C91 . 1.397(7) yes
C90 . C95 . 1.404(7) yes
C91 . C92 . 1.394(8) yes
C91 . H911 . 0.952 no
C92 . C93 . 1.392(8) yes
C92 . C100 . 1.508(8) yes
C93 . C94 . 1.380(8) yes
C93 . H931 . 0.954 no
C94 . C95 . 1.391(8) yes
C94 . C96 . 1.493(6) yes
C95 . H951 . 0.946 no
C96 . F250 . 1.339(5) yes
C96 . F251 . 1.338(5) yes
C96 . F252 . 1.351(5) yes
C96 . F255 . 1.339(6) yes
C96 . F256 . 1.349(5) yes
C96 . F257 . 1.329(5) yes
C100 . F101 . 1.334(7) yes
C100 . F102 . 1.327(8) yes
C100 . F103 . 1.345(8) yes
C104 . C105 . 1.401(8) yes
C104 . C109 . 1.398(8) yes
C105 . C106 . 1.392(7) yes
C105 . H1051 . 0.923 no
C106 . C107 . 1.372(8) yes
C106 . C114 . 1.496(6) yes
C107 . C108 . 1.393(8) yes
C107 . H1071 . 0.928 no
C108 . C109 . 1.387(7) yes
C108 . C110 . 1.500(8) yes
C109 . H1091 . 0.953 no
C110 . F111 . 1.334(7) yes
C110 . F112 . 1.341(8) yes
C110 . F113 . 1.335(7) yes
C114 . F300 . 1.343(5) yes
C114 . F301 . 1.341(5) yes
C114 . F302 . 1.347(5) yes
C114 . F305 . 1.345(5) yes
C114 . F306 . 1.340(5) yes
C114 . F307 . 1.342(5) yes
C118 . C119 . 1.397(7) yes
C118 . C123 . 1.397(7) yes
C119 . C120 . 1.390(8) yes
C119 . H1191 . 0.948 no
C120 . C121 . 1.379(8) yes
C120 . C128 . 1.497(8) yes
C121 . C122 . 1.377(8) yes
C121 . H1211 . 0.931 no
C122 . C123 . 1.397(8) yes
C122 . C124 . 1.518(8) yes
C123 . H1231 . 0.920 no
C124 . F125 . 1.311(9) yes
C124 . F126 . 1.340(9) yes
C124 . F127 . 1.356(8) yes
C128 . F129 . 1.321(7) yes
C128 . F130 . 1.348(7) yes
C128 . F131 . 1.318(8) yes
F132 . C133 . 1.343(7) yes
C133 . F134 . 1.335(7) yes
C133 . F135 . 1.334(7) yes
C133 . C136 . 1.507(8) yes
C136 . C137 . 1.388(8) yes
C136 . C141 . 1.388(8) yes
C137 . C138 . 1.374(8) yes
C137 . H1371 . 0.916 no
C138 . C139 . 1.389(8) yes
C138 . C185 . 1.496(6) yes
C139 . C140 . 1.398(8) yes
C139 . H1391 . 0.920 no
C140 . C141 . 1.395(8) yes
C140 . B142 . 1.639(8) yes
C141 . H1411 . 0.930 no
B142 . C143 . 1.646(8) yes
B142 . C157 . 1.641(8) yes
B142 . C171 . 1.651(8) yes
C143 . C144 . 1.413(7) yes
C143 . C148 . 1.397(8) yes
C144 . C145 . 1.386(8) yes
C144 . H1441 . 0.952 no
C145 . C146 . 1.385(8) yes
C145 . C153 . 1.508(8) yes
C146 . C147 . 1.382(8) yes
C146 . H1461 . 0.930 no
C147 . C148 . 1.389(8) yes
C147 . C149 . 1.486(6) yes
C148 . H1481 . 0.933 no
C149 . F260 . 1.342(5) yes
C149 . F261 . 1.352(5) yes
C149 . F262 . 1.328(5) yes
C149 . F265 . 1.331(5) yes
C149 . F266 . 1.344(5) yes
C149 . F267 . 1.351(5) yes
C153 . F154 . 1.321(8) yes
C153 . F155 . 1.339(8) yes
C153 . F156 . 1.306(8) yes
C157 . C158 . 1.400(8) yes
C157 . C162 . 1.379(8) yes
C158 . C159 . 1.387(8) yes
C158 . H1581 . 0.933 no
C159 . C160 . 1.378(9) yes
C159 . C167 . 1.491(6) yes
C160 . C161 . 1.376(8) yes
C160 . H1601 . 0.929 no
C161 . C162 . 1.397(8) yes
C161 . C163 . 1.486(7) yes
C162 . H1621 . 0.932 no
C163 . F280 . 1.345(5) yes
C163 . F281 . 1.337(5) yes
C163 . F282 . 1.347(5) yes
C163 . F285 . 1.340(5) yes
C163 . F286 . 1.349(5) yes
C163 . F287 . 1.345(5) yes
C167 . F230 . 1.339(5) yes
C167 . F231 . 1.349(5) yes
C167 . F232 . 1.329(5) yes
C167 . F235 . 1.331(5) yes
C167 . F236 . 1.328(5) yes
C167 . F237 . 1.351(5) yes
C171 . C172 . 1.406(8) yes
C171 . C176 . 1.403(8) yes
C172 . C173 . 1.397(8) yes
C172 . H1721 . 0.932 no
C173 . C174 . 1.383(8) yes
C173 . C181 . 1.482(6) yes
C174 . C175 . 1.373(8) yes
C174 . H1741 . 0.911 no
C175 . C176 . 1.391(8) yes
C175 . C177 . 1.483(6) yes
C176 . H1761 . 0.940 no
C177 . F270 . 1.342(5) yes
C177 . F271 . 1.336(5) yes
C177 . F272 . 1.339(5) yes
C177 . F275 . 1.340(5) yes
C177 . F276 . 1.338(5) yes
C177 . F277 . 1.335(5) yes
C181 . F290 . 1.343(5) yes
C181 . F291 . 1.337(5) yes
C181 . F292 . 1.351(5) yes
C181 . F295 . 1.333(5) yes
C181 . F296 . 1.348(5) yes
C181 . F297 . 1.342(5) yes
C185 . F220 . 1.313(5) yes
C185 . F221 . 1.341(5) yes
C185 . F222 . 1.346(5) yes
C185 . F225 . 1.340(5) yes
C185 . F226 . 1.318(5) yes
C185 . F227 . 1.341(5) yes
C200 . C201 . 1.380(6) yes
C200 . C205 . 1.367(6) yes
C200 . F206 . 1.343(6) yes
C201 . C202 . 1.343(6) yes
C201 . H2011 . 0.984 no
C202 . C203 . 1.376(6) yes
C202 . H2021 . 0.986 no
C203 . C204 . 1.376(6) yes
C203 . H2031 . 0.979 no
C204 . C205 . 1.349(6) yes
C204 . H2041 . 0.985 no
C205 . H2051 . 0.970 no
C210 . C211 . 1.381(6) yes
C210 . C215 . 1.371(6) yes
C210 . H2101 . 0.983 no
C211 . C212 . 1.349(6) yes
C211 . H2111 . 0.980 no
C212 . C213 . 1.371(6) yes
C212 . H2121 . 0.980 no
C213 . C214 . 1.377(6) yes
C213 . F216 . 1.338(7) yes
C214 . C215 . 1.350(6) yes
C214 . H2141 . 0.983 no
C215 . H2151 . 0.979 no
C310 . C311 . 1.529(7) yes
C310 . C312 . 1.532(7) yes
C310 . H3101 . 0.985 no
C311 . H3111 . 0.967 no
C311 . H3113 . 0.958 no
C311 . H3112 . 0.969 no
C312 . H3121 . 0.961 no
C312 . H3122 . 0.970 no
C312 . H3123 . 0.963 no
C315 . C316 . 1.527(7) yes
C315 . C317 . 1.534(6) yes
C315 . H3151 . 0.988 no
C316 . H3161 . 0.973 no
C316 . H3163 . 0.966 no
C316 . H3162 . 0.972 no
C317 . H3171 . 0.957 no
C317 . H3172 . 0.967 no
C317 . H3173 . 0.957 no
C320 . C321 . 1.533(7) yes
C320 . C322 . 1.528(7) yes
C320 . H3201 . 0.980 no
C321 . H3211 . 0.963 no
C321 . H3212 . 0.966 no
C321 . H3213 . 0.965 no
C322 . H3221 . 0.965 no
C322 . H3222 . 0.964 no
C322 . H3223 . 0.968 no
C325 . C326 . 1.534(6) yes
C325 . C327 . 1.529(6) yes
C325 . H3251 . 0.977 no
C326 . H3261 . 0.963 no
C326 . H3262 . 0.966 no
C326 . H3263 . 0.969 no
C327 . H3271 . 0.956 no
C327 . H3272 . 0.961 no
C327 . H3273 . 0.969 no
